data_7132639
loop_
_publ_author_name
'Br&#xfc;ckner, Tobias'
'Duwe, Dario'
'Fantuzzi, Felipe'
'He&#xdf;, Merlin'
'Dewhurst, Rian D.'
'Radacki, Krzysztof'
'Braunschweig, Holger'

_publ_section_title
;
 Hydrosilylation of B&#xe002;B triple bonds: catalyst- and reductant-free
 construction of B-Si bonds and B<sub>2</sub>Si heterocycles.
;
_journal_issue 24
_journal_name_full 'Chemical communications (Cambridge, England)'
_journal_page_first 3259
_journal_page_last 3262
_journal_paper_doi 10.1039/d4cc00141a
_journal_volume 60
_journal_year 2024
_chemical_formula_moiety 'C54 H72 B2 N4 Si'
_chemical_formula_sum 'C54 H72 B2 N4 Si'
_chemical_formula_weight 826.86
_space_group_crystal_system monoclinic
_space_group_IT_number 15
_space_group_name_Hall '-I 2ya'
_space_group_name_H-M_alt 'I 1 2/a 1'
_atom_sites_solution_hydrogens geom
_atom_sites_solution_primary dual
_atom_sites_solution_secondary difmap
_audit_creation_method 'CIF-fill 1.2y (K.Radacki, 2005-21)'
_audit_update_record
;
2023-10-13 deposited with the CCDC.	2024-01-16 downloaded from the CCDC.
;
_cell_angle_alpha 90
_cell_angle_beta 90.4985(8)
_cell_angle_gamma 90
_cell_formula_units_Z 16
_cell_length_a 24.18452(19)
_cell_length_b 11.44862(12)
_cell_length_c 68.9173(7)
_cell_measurement_reflns_used 25300
_cell_measurement_temperature 100(2)
_cell_measurement_theta_max 77.1550
_cell_measurement_theta_min 3.6860
_cell_volume 19081.1(3)
_computing_cell_refinement 'CrysAlisPro 1.171.40.57a (Rigaku OD, 2019)'
_computing_data_collection 'CrysAlisPro 1.171.40.57a (Rigaku OD, 2019)'
_computing_data_reduction 'CrysAlisPro 1.171.40.57a (Rigaku OD, 2019)'
_computing_molecular_graphics 'ShelXLe (Huebschle et all, 2011)'
_computing_publication_material 'SHELXL-2018/3 (Sheldrick, 2018)'
_computing_structure_refinement 'SHELXL-2018/3 (Sheldrick, 2018)'
_computing_structure_solution 'SHELXT (Sheldrick, 2014)'
_diffrn_ambient_environment N~2~
_diffrn_ambient_temperature 100.00(10)
_diffrn_detector HPA
_diffrn_detector_area_resol_mean 10.0
_diffrn_detector_type 'HyPix 6000'
_diffrn_measured_fraction_theta_full 0.997
_diffrn_measured_fraction_theta_max 0.975
_diffrn_measurement_details
;
 List of Runs (angles in degrees, time in seconds):
 
   # Type    Start    End  Width  t~exp~   \w     \q     \k     \f   Frames
 --------------------------------------------------------------------------
   1  \w      0.00  38.00   0.38    6.99    --   47.70 -66.00  16.00  100
   2  \w     36.00  78.18   0.38   27.96    --  107.75 -66.00  16.00  111
   3  \w     59.00  92.06   0.38   27.96    --  107.75 -77.00  60.00   87
   4  \w     37.00  81.08   0.38   27.96    --  107.75 -94.00   0.00  116
   5  \w     37.00  66.26   0.38   27.96    --  107.75 -61.00 -60.00   77
   6  \w     36.00  62.22   0.38   27.96    --  107.75 -61.00-120.00   69
   7  \w     35.00  60.08   0.38   27.96    --  107.75 -61.00-150.00   66
   8  \w     52.00 103.30   0.38   27.96    --  107.75 -94.00-180.00  135
   9  \w     80.00 105.08   0.38   27.96    --  107.75 -77.00-180.00   66
  10  \w     95.00 140.22   0.38   27.96    --  107.75  15.00-120.00  119
  11  \w    150.00 176.22   0.38   27.96    --  107.75  15.00-120.00   69
  12  \w    118.00 177.28   0.38   27.96    --  107.75  77.00-120.00  156
  13  \w    145.00 170.08   0.38   27.96    --  107.75 125.00-180.00   66
  14  \w     95.00 121.22   0.38   27.96    --  107.75 125.00-180.00   69
  15  \w     86.00 112.22   0.38   27.96    --  107.75  77.00-120.00   69
  16  \w    101.00 155.72   0.38   27.96    --  107.75  45.00  60.00  144
  17  \w    122.00 157.34   0.38   27.96    --  107.75  45.00  90.00   93
  18  \w     90.00 173.22   0.38   27.96    --  107.75  66.00 151.00  219
  19  \w     39.00  69.78   0.38   27.96    --  107.75 -61.00  90.00   81
  20  \w     35.00  69.20   0.38   27.96    --  107.75 -61.00  60.00   90
  21  \w     38.00  64.22   0.38   27.96    --  107.75 -61.00 -90.00   69
  22  \w     35.00  75.28   0.38   27.96    --  107.75 -77.00-180.00  106
  23  \w     36.00  86.16   0.38   27.96    --  107.75-125.00-180.00  132
  24  \w    -66.00  24.06   0.38    6.99    --  -47.70  66.00 151.00  237
  25  \w     30.00  84.34   0.38    6.99    --   47.70  66.00 151.00  143
  26  \w    -46.00 -19.78   0.38   27.96    --  -86.25  61.00 -60.00   69
  27  \w    -49.00 -19.74   0.38   27.96    --  -86.25  45.00-150.00   77
  28  \w   -119.00 -29.70   0.38    6.99    --  -47.70 -66.00  16.00  235
  29  \w    -71.00 -45.92   0.38   27.96    --  -86.25  66.00 151.00   66
  30  \w   -138.00-112.92   0.38   27.96    --  -86.25 -66.00  16.00   66
  31  \w   -118.00 -73.92   0.38    6.99    --  -47.70-125.00 -90.00  116
  32  \w   -117.00 -77.86   0.38    6.99    --  -47.70-125.00-180.00  103

;
_diffrn_measurement_device 'four-circle diffractometer'
_diffrn_measurement_device_type 'Rigaku XtaLAB Synergy-S'
_diffrn_measurement_method '\w scans'
_diffrn_radiation_monochromator 'multi-layer mirror'
_diffrn_radiation_type CuK\a
_diffrn_radiation_wavelength 1.54184
_diffrn_reflns_av_R_equivalents 0.0509
_diffrn_reflns_av_unetI/netI 0.0302
_diffrn_reflns_Laue_measured_fraction_full 0.997
_diffrn_reflns_Laue_measured_fraction_max 0.975
_diffrn_reflns_limit_h_max 30
_diffrn_reflns_limit_h_min -27
_diffrn_reflns_limit_k_max 14
_diffrn_reflns_limit_k_min -14
_diffrn_reflns_limit_l_max 85
_diffrn_reflns_limit_l_min -86
_diffrn_reflns_number 79651
_diffrn_reflns_point_group_measured_fraction_full 0.997
_diffrn_reflns_point_group_measured_fraction_max 0.975
_diffrn_reflns_theta_full 67.684
_diffrn_reflns_theta_max 77.504
_diffrn_reflns_theta_min 2.565
_diffrn_source 'micro-focus sealed X-ray tube'
_diffrn_source_type 'PhotonJet X-ray Source'
_exptl_absorpt_coefficient_mu 0.725
_exptl_absorpt_correction_T_max 1.00000
_exptl_absorpt_correction_T_min 0.71541
_exptl_absorpt_correction_type multi-scan
_exptl_absorpt_process_details
;
CrysAlisPro 1.171.40.57a (Rigaku Oxford Diffraction, 2019) Empirical 
absorption correction using spherical harmonics, implemented in SCALE3 
ABSPACK scaling algorithm.
;
_exptl_crystal_colour colourless
_exptl_crystal_density_diffrn 1.151
_exptl_crystal_description plate
_exptl_crystal_F_000 7168
_exptl_crystal_size_max 0.166
_exptl_crystal_size_mid 0.081
_exptl_crystal_size_min 0.024
_refine_diff_density_max 0.743
_refine_diff_density_min -0.400
_refine_diff_density_rms 0.053
_refine_ls_extinction_method none
_refine_ls_goodness_of_fit_ref 1.072
_refine_ls_hydrogen_treatment constr
_refine_ls_matrix_type full
_refine_ls_number_parameters 1139
_refine_ls_number_reflns 19783
_refine_ls_number_restraints 43
_refine_ls_restrained_S_all 1.072
_refine_ls_R_factor_all 0.0634
_refine_ls_R_factor_gt 0.0546
_refine_ls_shift/su_max 0.002
_refine_ls_shift/su_mean 0.000
_refine_ls_structure_factor_coef Fsqd
_refine_ls_weighting_details 'w=1/[\s^2^(Fo^2^)+(0.0567P)^2^+36.4586P] where P=(Fo^2^+2Fc^2^)/3'
_refine_ls_weighting_scheme calc
_refine_ls_wR_factor_gt 0.1370
_refine_ls_wR_factor_ref 0.1427
_reflns_Friedel_coverage 0.000
_reflns_number_gt 17084
_reflns_number_total 19783
_reflns_threshold_expression 'I > 2\s(I)'
_twin_dimensionality triperiodic
_twin_formation_mechanism gt
_twin_morphology polysynthetic
_twin_special_details
;
Component 2 rotated by 136.7997\% around [0.49 0.04 -0.87] (reciprocal) or 
[0.91 0.36 -0.20] (direct).
Only hklf4 used (R~int~ higher than 90% and F2/\s < 1 for the second domain 
reflections).
;
_cod_data_source_file d4cc00141a2.cif
_cod_data_source_block KR998_ToBr2_twin1_hklf4_a
_cod_depositor_comments 'Adding full bibliography for 7132636--7132639.cif.'
_cod_original_sg_symbol_H-M 'I 2/a'
_cod_database_code 7132639
_shelx_shelxl_version_number 2018/3
_shelx_space_group_comment
;
The symmetry employed for this shelxl refinement is uniquely defined
by the following loop, which should always be used as a source of
symmetry information in preference to the above space-group names.
They are only intended as comments.
;
_oxdiff_twin_items 2

loop_
_space_group_symop_operation_xyz
'x, y, z'
'-x+1/2, y, -z'
'x+1/2, y+1/2, z+1/2'
'-x+1, y+1/2, -z+1/2'
'-x, -y, -z'
'x-1/2, -y, z'
'-x+1/2, -y+1/2, -z+1/2'
'x, -y+1/2, z+1/2'

loop_
_atom_site_label
_atom_site_type_symbol
_atom_site_fract_x
_atom_site_fract_y
_atom_site_fract_z
_atom_site_U_iso_or_equiv
_atom_site_adp_type
_atom_site_occupancy
_atom_site_site_symmetry_order
_atom_site_calc_flag
_atom_site_refinement_flags_posn
_atom_site_refinement_flags_adp
_atom_site_refinement_flags_occupancy
_atom_site_disorder_assembly
_atom_site_disorder_group
B1_1 B 0.64315(8) 0.92064(17) 0.42444(3) 0.0180(4) Uani 1 1 d . . . . .
H1_1 H 0.609192 0.912125 0.432497 0.022 Uiso 1 1 calc R U . . .
B2_1 B 0.69534(8) 0.89431(17) 0.44141(3) 0.0179(4) Uani 1 1 d . . . . .
N3_1 N 0.68844(6) 0.93048(13) 0.46096(2) 0.0195(3) Uani 1 1 d . . . . .
C4_1 C 0.72164(8) 0.88281(18) 0.47711(3) 0.0234(4) Uani 1 1 d . . . . .
H4A_1 H 0.698529 0.876363 0.488853 0.028 Uiso 1 1 calc R U . . .
H4AB_1 H 0.752860 0.936013 0.480074 0.028 Uiso 1 1 calc R U . . .
C5_1 C 0.74357(7) 0.76364(17) 0.47166(3) 0.0221(4) Uani 1 1 d . . . . .
H5A_1 H 0.765490 0.731698 0.482633 0.027 Uiso 1 1 calc R U . . .
H5AB_1 H 0.712111 0.710159 0.469201 0.027 Uiso 1 1 calc R U . . .
N6_1 N 0.77794(6) 0.76856(13) 0.45451(2) 0.0191(3) Uani 1 1 d . . . . .
C7_1 C 0.75370(7) 0.82772(15) 0.43747(3) 0.0178(3) Uani 1 1 d . . . . .
H7_1 H 0.780265 0.892181 0.434558 0.021 Uiso 1 1 calc R U . . .
Si1_2 Si 0.63357(2) 1.08563(4) 0.41345(2) 0.01976(11) Uani 1 1 d . . . . .
C2_2 C 0.57761(8) 1.16406(18) 0.42738(3) 0.0274(4) Uani 1 1 d . . . . .
H2A_2 H 0.573308 1.243523 0.422304 0.041 Uiso 1 1 calc R U . . .
H2B_2 H 0.587939 1.167546 0.441151 0.041 Uiso 1 1 calc R U . . .
H2C_2 H 0.542610 1.121706 0.425906 0.041 Uiso 1 1 calc R U . . .
C3_2 C 0.61049(9) 1.09592(18) 0.38721(3) 0.0290(4) Uani 1 1 d . . . . .
H3A_2 H 0.642208 1.082461 0.378741 0.044 Uiso 1 1 calc R U . . .
H3B_2 H 0.595224 1.173809 0.384691 0.044 Uiso 1 1 calc R U . . .
H3C_2 H 0.582072 1.036814 0.384592 0.044 Uiso 1 1 calc R U . . .
C1_3 C 0.69551(8) 1.18761(17) 0.41401(3) 0.0264(4) Uani 1 1 d . . . . .
C2_3 C 0.68827(10) 1.3079(2) 0.41227(6) 0.0589(9) Uani 1 1 d . . . . .
H2_3 H 0.651850 1.338045 0.410859 0.071 Uiso 1 1 calc R U . . .
C3_3 C 0.73246(11) 1.3853(2) 0.41252(6) 0.0722(11) Uani 1 1 d . . . . .
H3_3 H 0.726000 1.466722 0.411129 0.087 Uiso 1 1 calc R U . . .
C4_3 C 0.78622(9) 1.3438(2) 0.41480(4) 0.0427(6) Uani 1 1 d . . . . .
H4_3 H 0.816533 1.396432 0.415599 0.051 Uiso 1 1 calc R U . . .
C5_3 C 0.79458(8) 1.22514(18) 0.41588(3) 0.0282(4) Uani 1 1 d . . . . .
H5_3 H 0.831108 1.195230 0.417027 0.034 Uiso 1 1 calc R U . . .
C6_3 C 0.74987(8) 1.14855(17) 0.41531(3) 0.0244(4) Uani 1 1 d . . . . .
H6_3 H 0.756729 1.066896 0.415819 0.029 Uiso 1 1 calc R U . . .
C1_4 C 0.64882(7) 1.01459(16) 0.46797(3) 0.0203(4) Uani 1 1 d . . . . .
C2_4 C 0.59553(7) 0.97834(17) 0.47323(3) 0.0214(4) Uani 1 1 d . . . . .
C3_4 C 0.55928(8) 1.06107(18) 0.48079(3) 0.0243(4) Uani 1 1 d . . . . .
H3_4 H 0.522641 1.038416 0.483922 0.029 Uiso 1 1 calc R U . . .
C4_4 C 0.57561(8) 1.17531(18) 0.48381(3) 0.0267(4) Uani 1 1 d . . . . .
H4_4 H 0.550460 1.230297 0.489089 0.032 Uiso 1 1 calc R U . . .
C5_4 C 0.62883(8) 1.20936(17) 0.47911(3) 0.0267(4) Uani 1 1 d . . . . .
H5_4 H 0.640165 1.287600 0.481442 0.032 Uiso 1 1 calc R U . . .
C6_4 C 0.66602(8) 1.13040(17) 0.47099(3) 0.0245(4) Uani 1 1 d D . . . .
C1_5 C 0.57702(8) 0.85277(17) 0.47167(3) 0.0246(4) Uani 1 1 d . . . . .
H1A_5 H 0.603666 0.809118 0.463604 0.029 Uiso 1 1 calc R U . . .
H1AB_5 H 0.540553 0.849913 0.465046 0.029 Uiso 1 1 calc R U . . .
C2_5 C 0.57257(9) 0.79337(19) 0.49141(3) 0.0320(4) Uani 1 1 d . . . . .
H2A_5 H 0.559770 0.712826 0.489649 0.048 Uiso 1 1 calc R U . . .
H2B_5 H 0.546178 0.836111 0.499458 0.048 Uiso 1 1 calc R U . . .
H2C_5 H 0.608915 0.793040 0.497815 0.048 Uiso 1 1 calc R U . . .
C1_6 C 0.7254(3) 1.1615(11) 0.4663(3) 0.0336(16) Uani 0.598(6) 1 d D U P A 1
H1A_6 H 0.735694 1.120695 0.454196 0.040 Uiso 0.598(6) 1 calc R U P A 1
H1AB_6 H 0.749522 1.131110 0.476817 0.040 Uiso 0.598(6) 1 calc R U P A 1
C2_6 C 0.73730(16) 1.2913(3) 0.46378(7) 0.0402(11) Uani 0.598(6) 1 d . U P A 1
H2A_6 H 0.775889 1.301962 0.459934 0.060 Uiso 0.598(6) 1 calc R U P A 1
H2B_6 H 0.730890 1.332004 0.476074 0.060 Uiso 0.598(6) 1 calc R U P A 1
H2C_6 H 0.712793 1.323544 0.453728 0.060 Uiso 0.598(6) 1 calc R U P A 1
C1_106 C 0.7220(4) 1.1799(17) 0.4657(4) 0.034(2) Uani 0.402(6) 1 d D U P A 2
H1A_106 H 0.743094 1.119516 0.458608 0.040 Uiso 0.402(6) 1 calc R U P A 2
H1AB_106 H 0.716416 1.246849 0.456757 0.040 Uiso 0.402(6) 1 calc R U P A 2
C2_106 C 0.7542(3) 1.2183(6) 0.48219(10) 0.0474(16) Uani 0.402(6) 1 d . U P A 2
H2A_106 H 0.788153 1.256029 0.477708 0.071 Uiso 0.402(6) 1 calc R U P A 2
H2B_106 H 0.763737 1.150883 0.490310 0.071 Uiso 0.402(6) 1 calc R U P A 2
H2C_106 H 0.732591 1.274189 0.489784 0.071 Uiso 0.402(6) 1 calc R U P A 2
C1_7 C 0.83648(7) 0.76199(16) 0.45719(3) 0.0198(3) Uani 1 1 d . . . . .
C2_7 C 0.86003(8) 0.65231(16) 0.46174(3) 0.0225(4) Uani 1 1 d . . . . .
C3_7 C 0.91742(8) 0.63995(18) 0.46170(3) 0.0274(4) Uani 1 1 d . . . . .
H3_7 H 0.933224 0.566109 0.464714 0.033 Uiso 1 1 calc R U . . .
C4_7 C 0.95176(8) 0.7324(2) 0.45739(3) 0.0301(4) Uani 1 1 d . . . . .
H4_7 H 0.990570 0.721161 0.456488 0.036 Uiso 1 1 calc R U . . .
C5_7 C 0.92891(8) 0.84143(19) 0.45440(3) 0.0271(4) Uani 1 1 d . . . . .
H5_7 H 0.952561 0.905888 0.451922 0.033 Uiso 1 1 calc R U . . .
C6_7 C 0.87157(7) 0.85927(17) 0.45493(3) 0.0215(4) Uani 1 1 d . . . . .
C1_8 C 0.82578(9) 0.54562(17) 0.46663(3) 0.0283(4) Uani 1 1 d . . . . .
H1A_8 H 0.838297 0.478764 0.458685 0.034 Uiso 1 1 calc R U . . .
H1AB_8 H 0.786534 0.561048 0.463322 0.034 Uiso 1 1 calc R U . . .
C2_8 C 0.83056(10) 0.5136(2) 0.48817(3) 0.0387(5) Uani 1 1 d . . . . .
H2A_8 H 0.808083 0.444184 0.490761 0.058 Uiso 1 1 calc R U . . .
H2B_8 H 0.817349 0.578894 0.496068 0.058 Uiso 1 1 calc R U . . .
H2C_8 H 0.869295 0.497206 0.491452 0.058 Uiso 1 1 calc R U . . .
C1_9 C 0.85071(8) 0.98413(17) 0.45421(3) 0.0244(4) Uani 1 1 d . . . . .
H1A_9 H 0.810062 0.984092 0.455787 0.029 Uiso 1 1 calc R U . . .
H1AB_9 H 0.858921 1.017734 0.441314 0.029 Uiso 1 1 calc R U . . .
C2_9 C 0.87679(9) 1.06121(19) 0.46991(3) 0.0345(5) Uani 1 1 d . . . . .
H2A_9 H 0.917068 1.061255 0.468479 0.052 Uiso 1 1 calc R U . . .
H2B_9 H 0.867238 1.030645 0.482736 0.052 Uiso 1 1 calc R U . . .
H2C_9 H 0.862780 1.141167 0.468591 0.052 Uiso 1 1 calc R U . . .
C1_10 C 0.63384(7) 0.82198(15) 0.40838(3) 0.0176(3) Uani 1 1 d . . . . .
N2_10 N 0.66265(6) 0.80119(13) 0.39196(2) 0.0176(3) Uani 1 1 d . . . . .
C3_10 C 0.64635(7) 0.69076(16) 0.38254(3) 0.0218(4) Uani 1 1 d . . . . .
H3A_10 H 0.673235 0.627729 0.385401 0.026 Uiso 1 1 calc R U . . .
H3AB_10 H 0.642675 0.700162 0.368306 0.026 Uiso 1 1 calc R U . . .
C4_10 C 0.59058(7) 0.66641(17) 0.39185(3) 0.0238(4) Uani 1 1 d . . . . .
H4A_10 H 0.559608 0.687977 0.383073 0.029 Uiso 1 1 calc R U . . .
H4AB_10 H 0.586977 0.583230 0.395557 0.029 Uiso 1 1 calc R U . . .
N5_10 N 0.59266(6) 0.74240(13) 0.40901(2) 0.0197(3) Uani 1 1 d . . . . .
C1_11 C 0.71579(7) 0.84965(15) 0.38801(3) 0.0183(3) Uani 1 1 d . . . . .
C2_11 C 0.75934(7) 0.82869(15) 0.40112(3) 0.0175(3) Uani 1 1 d . . . . .
C3_11 C 0.81063(7) 0.87992(15) 0.39715(3) 0.0196(3) Uani 1 1 d . . . . .
H3_11 H 0.840559 0.869374 0.405994 0.024 Uiso 1 1 calc R U . . .
C4_11 C 0.81832(7) 0.94550(16) 0.38057(3) 0.0212(4) Uani 1 1 d . . . . .
H4_11 H 0.853143 0.981054 0.378263 0.025 Uiso 1 1 calc R U . . .
C5_11 C 0.77540(7) 0.95975(16) 0.36725(3) 0.0218(4) Uani 1 1 d . . . . .
H5_11 H 0.781496 1.003021 0.355702 0.026 Uiso 1 1 calc R U . . .
C6_11 C 0.72346(7) 0.91124(16) 0.37064(3) 0.0195(3) Uani 1 1 d . . . . .
C1_12 C 0.75385(7) 0.75021(15) 0.41876(3) 0.0178(3) Uani 1 1 d . . . . .
H1_12 H 0.717428 0.709128 0.417840 0.021 Uiso 1 1 calc R U . . .
C2_12 C 0.79981(7) 0.65755(16) 0.41826(3) 0.0214(4) Uani 1 1 d . . . . .
H2A_12 H 0.798785 0.617077 0.405731 0.032 Uiso 1 1 calc R U . . .
H2B_12 H 0.794119 0.600972 0.428725 0.032 Uiso 1 1 calc R U . . .
H2C_12 H 0.835830 0.695514 0.420002 0.032 Uiso 1 1 calc R U . . .
C1_13 C 0.67983(7) 0.92014(16) 0.35489(3) 0.0217(4) Uani 1 1 d . . . . .
H1A_13 H 0.677118 1.002126 0.350416 0.026 Uiso 1 1 calc R U . . .
H1AB_13 H 0.643517 0.897339 0.360223 0.026 Uiso 1 1 calc R U . . .
C2_13 C 0.69355(8) 0.84134(19) 0.33767(3) 0.0268(4) Uani 1 1 d . . . . .
H2A_13 H 0.664678 0.849067 0.327687 0.040 Uiso 1 1 calc R U . . .
H2B_13 H 0.695525 0.759954 0.342026 0.040 Uiso 1 1 calc R U . . .
H2C_13 H 0.729254 0.864519 0.332260 0.040 Uiso 1 1 calc R U . . .
C1_14 C 0.54940(7) 0.73003(16) 0.42308(3) 0.0202(4) Uani 1 1 d . . . . .
C2_14 C 0.55575(8) 0.64376(16) 0.43724(3) 0.0231(4) Uani 1 1 d . . . . .
C3_14 C 0.51140(8) 0.62322(18) 0.44955(3) 0.0265(4) Uani 1 1 d . . . . .
H3_14 H 0.514282 0.564123 0.459186 0.032 Uiso 1 1 calc R U . . .
C4_14 C 0.46322(8) 0.68777(18) 0.44793(3) 0.0275(4) Uani 1 1 d . . . . .
H4_14 H 0.433314 0.672411 0.456401 0.033 Uiso 1 1 calc R U . . .
C5_14 C 0.45827(8) 0.77487(18) 0.43399(3) 0.0258(4) Uani 1 1 d . . . . .
H5_14 H 0.425251 0.819625 0.433184 0.031 Uiso 1 1 calc R U . . .
C6_14 C 0.50143(7) 0.79733(17) 0.42114(3) 0.0223(4) Uani 1 1 d . . . . .
C1_15 C 0.61024(9) 0.5797(2) 0.43927(3) 0.0320(4) Uani 1 1 d . . . . .
H1A_15 H 0.615789 0.532523 0.427408 0.038 Uiso 1 1 calc R U . . .
H1AB_15 H 0.640262 0.638422 0.439833 0.038 Uiso 1 1 calc R U . . .
C2_15 C 0.61629(11) 0.5005(3) 0.45655(4) 0.0508(7) Uani 1 1 d . . . . .
H2A_15 H 0.589665 0.436251 0.455477 0.076 Uiso 1 1 calc R U . . .
H2B_15 H 0.609251 0.544850 0.468440 0.076 Uiso 1 1 calc R U . . .
H2C_15 H 0.653913 0.468741 0.457012 0.076 Uiso 1 1 calc R U . . .
C1_16 C 0.49863(8) 0.89171(18) 0.40589(3) 0.0249(4) Uani 1 1 d . . . . .
H1A_16 H 0.502008 0.854446 0.392994 0.030 Uiso 1 1 calc R U . . .
H1AB_16 H 0.531002 0.943655 0.407672 0.030 Uiso 1 1 calc R U . . .
C2_16 C 0.44677(8) 0.9666(2) 0.40578(3) 0.0316(4) Uani 1 1 d . . . . .
H2A_16 H 0.449709 1.026458 0.395667 0.047 Uiso 1 1 calc R U . . .
H2B_16 H 0.442736 1.004438 0.418446 0.047 Uiso 1 1 calc R U . . .
H2C_16 H 0.414432 0.917372 0.403148 0.047 Uiso 1 1 calc R U . . .
B1_21 B 0.38032(8) 0.54505(17) 0.32482(3) 0.0194(4) Uani 1 1 d . . . . .
H1_21 H 0.344679 0.565933 0.318221 0.023 Uiso 1 1 calc R U . . .
B2_21 B 0.42977(8) 0.58257(17) 0.30780(3) 0.0201(4) Uani 1 1 d . . . . .
N3_21 N 0.41948(6) 0.57311(14) 0.28754(2) 0.0216(3) Uani 1 1 d . . . . .
C4_21 C 0.45323(8) 0.63571(18) 0.27306(3) 0.0257(4) Uani 1 1 d . . . . .
H4A_21 H 0.429641 0.659925 0.261955 0.031 Uiso 1 1 calc R U . . .
H4AB_21 H 0.482536 0.583442 0.268128 0.031 Uiso 1 1 calc R U . . .
C5_21 C 0.47910(8) 0.74217(17) 0.28248(3) 0.0244(4) Uani 1 1 d . . . . .
H5A_21 H 0.500518 0.785820 0.272683 0.029 Uiso 1 1 calc R U . . .
H5AB_21 H 0.449518 0.794192 0.287282 0.029 Uiso 1 1 calc R U . . .
N6_21 N 0.51541(6) 0.71019(14) 0.29855(2) 0.0221(3) Uani 1 1 d . . . . .
C7_21 C 0.49111(7) 0.63315(16) 0.31328(3) 0.0213(4) Uani 1 1 d . . . . .
H7_21 H 0.515382 0.562441 0.313208 0.026 Uiso 1 1 calc R U . . .
Si1_22 Si 0.36954(2) 0.37395(4) 0.33210(2) 0.01952(11) Uani 1 1 d . . . . .
C2_22 C 0.32983(8) 0.29564(17) 0.31236(3) 0.0268(4) Uani 1 1 d . . . . .
H2A_22 H 0.299372 0.345245 0.307781 0.040 Uiso 1 1 calc R U . . .
H2B_22 H 0.314889 0.222428 0.317489 0.040 Uiso 1 1 calc R U . . .
H2C_22 H 0.354582 0.278545 0.301538 0.040 Uiso 1 1 calc R U . . .
C3_22 C 0.32310(8) 0.35869(18) 0.35397(3) 0.0258(4) Uani 1 1 d . . . . .
H3A_22 H 0.286015 0.387501 0.350700 0.039 Uiso 1 1 calc R U . . .
H3B_22 H 0.338369 0.404396 0.364782 0.039 Uiso 1 1 calc R U . . .
H3C_22 H 0.320902 0.276298 0.357742 0.039 Uiso 1 1 calc R U . . .
C1_23 C 0.43309(7) 0.27833(16) 0.33654(3) 0.0218(4) Uani 1 1 d . . . . .
C2_23 C 0.43324(8) 0.18567(18) 0.34983(3) 0.0276(4) Uani 1 1 d . . . . .
H2_23 H 0.401908 0.174131 0.357823 0.033 Uiso 1 1 calc R U . . .
C3_23 C 0.47813(9) 0.10997(19) 0.35162(3) 0.0325(5) Uani 1 1 d . . . . .
H3_23 H 0.477040 0.047920 0.360761 0.039 Uiso 1 1 calc R U . . .
C4_23 C 0.52431(9) 0.12476(18) 0.34014(3) 0.0312(4) Uani 1 1 d . . . . .
H4_23 H 0.554806 0.072830 0.341262 0.037 Uiso 1 1 calc R U . . .
C5_23 C 0.52547(8) 0.21630(18) 0.32699(3) 0.0289(4) Uani 1 1 d . . . . .
H5_23 H 0.556948 0.227498 0.319056 0.035 Uiso 1 1 calc R U . . .
C6_23 C 0.48066(8) 0.29170(17) 0.32541(3) 0.0249(4) Uani 1 1 d . . . . .
H6_23 H 0.482426 0.354563 0.316435 0.030 Uiso 1 1 calc R U . . .
C1_24 C 0.37304(8) 0.51580(17) 0.27827(3) 0.0232(4) Uani 1 1 d . . . . .
C2_24 C 0.32312(8) 0.57595(18) 0.27566(3) 0.0245(4) Uani 1 1 d . . . . .
C3_24 C 0.28036(8) 0.52172(19) 0.26524(3) 0.0287(4) Uani 1 1 d . . . . .
H3_24 H 0.246118 0.561248 0.263556 0.034 Uiso 1 1 calc R U . . .
C4_24 C 0.28704(9) 0.4118(2) 0.25737(3) 0.0311(4) Uani 1 1 d . . . . .
H4_24 H 0.257680 0.376600 0.250231 0.037 Uiso 1 1 calc R U . . .
C5_24 C 0.33662(9) 0.35297(19) 0.25989(3) 0.0292(4) Uani 1 1 d . . . . .
H5_24 H 0.340950 0.277262 0.254469 0.035 Uiso 1 1 calc R U . . .
C6_24 C 0.38030(8) 0.40321(18) 0.27028(3) 0.0254(4) Uani 1 1 d . . . . .
C1_25 C 0.31444(8) 0.69868(18) 0.28289(3) 0.0287(4) Uani 1 1 d . . . . .
H1A_25 H 0.342169 0.715873 0.293147 0.034 Uiso 1 1 calc R U . . .
H1AB_25 H 0.277325 0.704384 0.288760 0.034 Uiso 1 1 calc R U . . .
C2_25 C 0.31924(10) 0.7897(2) 0.26686(4) 0.0392(5) Uani 1 1 d . . . . .
H2A_25 H 0.294400 0.768987 0.256088 0.059 Uiso 1 1 calc R U . . .
H2B_25 H 0.357424 0.792123 0.262226 0.059 Uiso 1 1 calc R U . . .
H2C_25 H 0.308995 0.866574 0.271950 0.059 Uiso 1 1 calc R U . . .
C1_26 C 0.43490(9) 0.34005(19) 0.27265(3) 0.0315(4) Uani 1 1 d . . . . .
H1A_26 H 0.445845 0.342780 0.286519 0.038 Uiso 1 1 calc R U . . .
H1AB_26 H 0.463301 0.383136 0.265267 0.038 Uiso 1 1 calc R U . . .
C2_26 C 0.43540(10) 0.2133(2) 0.26608(4) 0.0405(5) Uani 1 1 d . . . . .
H2A_26 H 0.426882 0.209390 0.252166 0.061 Uiso 1 1 calc R U . . .
H2B_26 H 0.407587 0.169226 0.273293 0.061 Uiso 1 1 calc R U . . .
H2C_26 H 0.472051 0.179664 0.268540 0.061 Uiso 1 1 calc R U . . .
C1_27 C 0.57314(7) 0.70760(17) 0.29420(3) 0.0220(4) Uani 1 1 d . . . . .
C2_27 C 0.60056(8) 0.81615(18) 0.29247(3) 0.0246(4) Uani 1 1 d . . . . .
C3_27 C 0.65713(8) 0.81783(19) 0.28878(3) 0.0267(4) Uani 1 1 d . . . . .
H3_27 H 0.675304 0.890769 0.287233 0.032 Uiso 1 1 calc R U . . .
C4_27 C 0.68726(8) 0.7164(2) 0.28731(3) 0.0293(4) Uani 1 1 d . . . . .
H4_27 H 0.726110 0.719087 0.285425 0.035 Uiso 1 1 calc R U . . .
C5_27 C 0.66021(8) 0.6105(2) 0.28861(3) 0.0300(4) Uani 1 1 d . . . . .
H5_27 H 0.681028 0.540390 0.287598 0.036 Uiso 1 1 calc R U . . .
C6_27 C 0.60298(8) 0.60321(18) 0.29138(3) 0.0259(4) Uani 1 1 d . . . . .
C1_28 C 0.57231(9) 0.93259(18) 0.29533(3) 0.0303(4) Uani 1 1 d . . . . .
H1A_28 H 0.590199 0.973297 0.306397 0.036 Uiso 1 1 calc R U . . .
H1AB_28 H 0.533241 0.918443 0.298799 0.036 Uiso 1 1 calc R U . . .
C2_28 C 0.57382(11) 1.0120(2) 0.27772(4) 0.0408(5) Uani 1 1 d . . . . .
H2A_28 H 0.612085 1.020595 0.273379 0.061 Uiso 1 1 calc R U . . .
H2B_28 H 0.558947 1.088854 0.281151 0.061 Uiso 1 1 calc R U . . .
H2C_28 H 0.551389 0.977935 0.267248 0.061 Uiso 1 1 calc R U . . .
C1_29 C 0.57615(9) 0.48271(18) 0.29025(3) 0.0311(4) Uani 1 1 d . . . . .
H1A_29 H 0.582265 0.442008 0.302763 0.037 Uiso 1 1 calc R U . . .
H1AB_29 H 0.535763 0.492666 0.288457 0.037 Uiso 1 1 calc R U . . .
C2_29 C 0.59788(15) 0.4061(3) 0.27397(6) 0.0738(11) Uani 1 1 d . . . . .
H2A_29 H 0.594966 0.448308 0.261633 0.111 Uiso 1 1 calc R U . . .
H2B_29 H 0.575999 0.334207 0.273222 0.111 Uiso 1 1 calc R U . . .
H2C_29 H 0.636691 0.386544 0.276578 0.111 Uiso 1 1 calc R U . . .
C1_30 C 0.37886(7) 0.61941(15) 0.34426(3) 0.0189(3) Uani 1 1 d . . . . .
N2_30 N 0.41001(6) 0.60453(13) 0.36065(2) 0.0193(3) Uani 1 1 d . . . . .
C3_30 C 0.40106(8) 0.69905(17) 0.37475(3) 0.0249(4) Uani 1 1 d . . . . .
H3A_30 H 0.429869 0.760139 0.373761 0.030 Uiso 1 1 calc R U . . .
H3AB_30 H 0.400198 0.668904 0.388204 0.030 Uiso 1 1 calc R U . . .
C4_30 C 0.34486(9) 0.74453(19) 0.36833(3) 0.0299(4) Uani 1 1 d . . . . .
H4A_30 H 0.314774 0.709805 0.376084 0.036 Uiso 1 1 calc R U . . .
H4AB_30 H 0.342947 0.830724 0.369260 0.036 Uiso 1 1 calc R U . . .
N5_30 N 0.34229(6) 0.70516(14) 0.34802(2) 0.0225(3) Uani 1 1 d . . . . .
C1_31 C 0.46183(7) 0.54399(16) 0.36106(3) 0.0196(3) Uani 1 1 d . . . . .
C2_31 C 0.50348(7) 0.57913(16) 0.34830(3) 0.0209(4) Uani 1 1 d . . . . .
C3_31 C 0.55330(8) 0.51709(18) 0.34863(3) 0.0243(4) Uani 1 1 d . . . . .
H3_31 H 0.581838 0.538004 0.339909 0.029 Uiso 1 1 calc R U . . .
C4_31 C 0.56170(8) 0.42560(18) 0.36149(3) 0.0263(4) Uani 1 1 d . . . . .
H4_31 H 0.595343 0.382816 0.361270 0.032 Uiso 1 1 calc R U . . .
C5_31 C 0.52102(8) 0.39662(17) 0.37465(3) 0.0251(4) Uani 1 1 d . . . . .
H5_31 H 0.527556 0.335442 0.383692 0.030 Uiso 1 1 calc R U . . .
C6_31 C 0.47067(7) 0.45562(16) 0.37485(3) 0.0218(4) Uani 1 1 d . . . . .
C1_32 C 0.49683(7) 0.68148(16) 0.33447(3) 0.0207(4) Uani 1 1 d . . . . .
H1_32 H 0.461408 0.721771 0.337714 0.025 Uiso 1 1 calc R U . . .
C2_32 C 0.54395(8) 0.76956(18) 0.33758(3) 0.0277(4) Uani 1 1 d . . . . .
H2A_32 H 0.579082 0.733888 0.333793 0.042 Uiso 1 1 calc R U . . .
H2B_32 H 0.545794 0.791909 0.351295 0.042 Uiso 1 1 calc R U . . .
H2C_32 H 0.537064 0.839106 0.329626 0.042 Uiso 1 1 calc R U . . .
C1_33 C 0.42887(8) 0.42359(18) 0.39020(3) 0.0263(4) Uani 1 1 d . . . . .
H1A_33 H 0.421944 0.338404 0.389754 0.032 Uiso 1 1 calc R U . . .
H1AB_33 H 0.393510 0.463979 0.387385 0.032 Uiso 1 1 calc R U . . .
C2_33 C 0.44911(9) 0.4574(2) 0.41054(3) 0.0341(5) Uani 1 1 d . . . . .
H2A_33 H 0.483184 0.414639 0.413615 0.051 Uiso 1 1 calc R U . . .
H2B_33 H 0.420700 0.437639 0.420047 0.051 Uiso 1 1 calc R U . . .
H2C_33 H 0.456419 0.541554 0.410984 0.051 Uiso 1 1 calc R U . . .
C1_34 C 0.30246(8) 0.75954(16) 0.33526(3) 0.0240(4) Uani 1 1 d . . . . .
C2_34 C 0.32005(8) 0.85552(17) 0.32414(3) 0.0257(4) Uani 1 1 d . . . . .
C3_34 C 0.27999(9) 0.91781(18) 0.31376(3) 0.0305(4) Uani 1 1 d . . . . .
H3_34 H 0.290735 0.983038 0.306156 0.037 Uiso 1 1 calc R U . . .
C4_34 C 0.22474(9) 0.88592(19) 0.31440(3) 0.0336(5) Uani 1 1 d . . . . .
H4_34 H 0.197953 0.929393 0.307278 0.040 Uiso 1 1 calc R U . . .
C5_34 C 0.20855(9) 0.79112(19) 0.32535(3) 0.0319(4) Uani 1 1 d . . . . .
H5_34 H 0.170637 0.769460 0.325550 0.038 Uiso 1 1 calc R U . . .
C6_34 C 0.24709(8) 0.72626(18) 0.33618(3) 0.0272(4) Uani 1 1 d . . . . .
C1_35 C 0.38068(8) 0.88732(18) 0.32351(3) 0.0291(4) Uani 1 1 d . . . . .
H1A_35 H 0.401694 0.817015 0.319629 0.035 Uiso 1 1 calc R U . . .
H1AB_35 H 0.392837 0.908251 0.336818 0.035 Uiso 1 1 calc R U . . .
C2_35 C 0.39637(10) 0.98699(19) 0.30998(4) 0.0363(5) Uani 1 1 d . . . . .
H2A_35 H 0.385179 0.967404 0.296669 0.054 Uiso 1 1 calc R U . . .
H2B_35 H 0.436473 0.999021 0.310525 0.054 Uiso 1 1 calc R U . . .
H2C_35 H 0.377549 1.058634 0.314035 0.054 Uiso 1 1 calc R U . . .
C1_36 C 0.22766(8) 0.62257(19) 0.34781(3) 0.0315(4) Uani 1 1 d . . . . .
H1A_36 H 0.200238 0.648937 0.357448 0.038 Uiso 1 1 calc R U . . .
H1AB_36 H 0.259465 0.588517 0.354960 0.038 Uiso 1 1 calc R U . . .
C2_36 C 0.20157(9) 0.5290(2) 0.33487(4) 0.0404(5) Uani 1 1 d . . . . .
H2A_36 H 0.169861 0.562269 0.327852 0.061 Uiso 1 1 calc R U . . .
H2B_36 H 0.189143 0.463611 0.342906 0.061 Uiso 1 1 calc R U . . .
H2C_36 H 0.228941 0.501098 0.325552 0.061 Uiso 1 1 calc R U . . .

loop_
_atom_site_aniso_label
_atom_site_aniso_U_11
_atom_site_aniso_U_22
_atom_site_aniso_U_33
_atom_site_aniso_U_23
_atom_site_aniso_U_13
_atom_site_aniso_U_12
B1_1 0.0151(8) 0.0161(9) 0.0229(10) -0.0003(7) 0.0004(7) 0.0001(7)
B2_1 0.0165(9) 0.0135(9) 0.0237(10) 0.0011(7) 0.0007(7) -0.0029(7)
N3_1 0.0161(7) 0.0196(7) 0.0229(8) -0.0009(6) -0.0009(6) 0.0020(6)
C4_1 0.0204(8) 0.0293(10) 0.0204(9) -0.0009(7) -0.0002(7) 0.0042(7)
C5_1 0.0186(8) 0.0232(9) 0.0246(9) 0.0032(7) 0.0007(7) 0.0003(7)
N6_1 0.0162(7) 0.0197(7) 0.0212(7) 0.0024(6) -0.0005(5) 0.0021(6)
C7_1 0.0155(8) 0.0153(8) 0.0225(9) 0.0003(7) -0.0009(6) 0.0000(6)
Si1_2 0.0183(2) 0.0150(2) 0.0259(3) -0.00040(18) -0.00040(18) 0.00136(17)
C2_2 0.0261(9) 0.0242(9) 0.0318(10) -0.0006(8) 0.0021(8) 0.0058(8)
C3_2 0.0349(11) 0.0216(9) 0.0305(10) 0.0014(8) -0.0018(8) 0.0038(8)
C1_3 0.0239(9) 0.0167(9) 0.0388(11) -0.0012(8) -0.0005(8) -0.0006(7)
C2_3 0.0242(11) 0.0194(11) 0.133(3) 0.0013(14) -0.0056(14) 0.0014(9)
C3_3 0.0335(13) 0.0145(11) 0.169(4) -0.0016(15) -0.0017(17) -0.0011(10)
C4_3 0.0256(11) 0.0217(10) 0.0807(19) -0.0075(11) 0.0049(11) -0.0054(8)
C5_3 0.0221(9) 0.0262(10) 0.0363(11) 0.0010(8) 0.0043(8) 0.0014(8)
C6_3 0.0230(9) 0.0179(9) 0.0323(10) 0.0010(8) 0.0037(7) 0.0011(7)
C1_4 0.0201(8) 0.0208(9) 0.0200(8) -0.0012(7) 0.0000(6) 0.0034(7)
C2_4 0.0215(8) 0.0230(9) 0.0195(8) 0.0004(7) -0.0008(7) 0.0013(7)
C3_4 0.0192(8) 0.0288(10) 0.0249(9) 0.0011(8) 0.0012(7) 0.0033(7)
C4_4 0.0259(9) 0.0262(10) 0.0279(10) -0.0015(8) 0.0020(7) 0.0084(8)
C5_4 0.0316(10) 0.0196(9) 0.0290(10) -0.0032(8) 0.0016(8) 0.0009(8)
C6_4 0.0251(9) 0.0219(9) 0.0266(9) -0.0034(7) 0.0020(7) -0.0013(7)
C1_5 0.0223(9) 0.0246(9) 0.0269(10) -0.0003(8) 0.0028(7) -0.0021(7)
C2_5 0.0386(11) 0.0261(10) 0.0314(11) 0.0017(8) 0.0053(9) -0.0015(9)
C1_6 0.030(2) 0.025(4) 0.046(2) -0.009(3) 0.0085(19) -0.009(2)
C2_6 0.0328(19) 0.0227(17) 0.065(3) -0.0079(17) 0.0107(17) -0.0055(14)
C1_106 0.033(3) 0.025(5) 0.043(3) -0.011(3) 0.014(3) -0.009(3)
C2_106 0.036(3) 0.049(3) 0.058(3) -0.023(3) 0.007(2) -0.011(2)
C1_7 0.0175(8) 0.0220(9) 0.0197(8) -0.0022(7) -0.0006(6) 0.0013(7)
C2_7 0.0235(9) 0.0203(9) 0.0235(9) -0.0027(7) -0.0027(7) 0.0029(7)
C3_7 0.0245(9) 0.0286(10) 0.0289(10) -0.0046(8) -0.0044(7) 0.0096(8)
C4_7 0.0178(9) 0.0431(12) 0.0294(10) -0.0053(9) -0.0014(7) 0.0051(8)
C5_7 0.0190(9) 0.0337(11) 0.0286(10) -0.0003(8) -0.0001(7) -0.0045(8)
C6_7 0.0208(9) 0.0227(9) 0.0210(9) 0.0000(7) -0.0016(7) -0.0019(7)
C1_8 0.0301(10) 0.0201(9) 0.0347(11) 0.0005(8) -0.0056(8) 0.0011(8)
C2_8 0.0452(13) 0.0277(11) 0.0430(13) 0.0100(10) -0.0105(10) -0.0058(10)
C1_9 0.0235(9) 0.0213(9) 0.0284(10) 0.0010(8) -0.0010(7) -0.0044(7)
C2_9 0.0381(12) 0.0246(10) 0.0405(12) -0.0030(9) -0.0091(9) -0.0069(9)
C1_10 0.0147(8) 0.0151(8) 0.0228(9) 0.0022(7) -0.0012(6) 0.0013(6)
N2_10 0.0155(7) 0.0154(7) 0.0220(7) -0.0015(6) 0.0008(5) -0.0027(5)
C3_10 0.0210(8) 0.0188(9) 0.0257(9) -0.0051(7) 0.0013(7) -0.0036(7)
C4_10 0.0205(9) 0.0238(9) 0.0272(9) -0.0054(8) 0.0016(7) -0.0061(7)
N5_10 0.0167(7) 0.0188(7) 0.0236(8) -0.0027(6) 0.0012(6) -0.0030(6)
C1_11 0.0164(8) 0.0153(8) 0.0233(9) -0.0025(7) 0.0025(6) -0.0010(6)
C2_11 0.0168(8) 0.0134(8) 0.0224(8) -0.0022(7) 0.0013(6) -0.0008(6)
C3_11 0.0179(8) 0.0173(8) 0.0237(9) -0.0020(7) 0.0003(6) -0.0003(7)
C4_11 0.0174(8) 0.0188(8) 0.0276(9) -0.0018(7) 0.0040(7) -0.0036(7)
C5_11 0.0223(9) 0.0193(9) 0.0238(9) 0.0011(7) 0.0025(7) -0.0021(7)
C6_11 0.0193(8) 0.0172(8) 0.0219(9) -0.0016(7) 0.0007(7) 0.0005(7)
C1_12 0.0159(8) 0.0144(8) 0.0230(9) -0.0006(7) 0.0000(6) -0.0018(6)
C2_12 0.0214(8) 0.0175(8) 0.0252(9) -0.0015(7) 0.0004(7) 0.0023(7)
C1_13 0.0201(8) 0.0217(9) 0.0231(9) 0.0023(7) -0.0007(7) -0.0004(7)
C2_13 0.0250(9) 0.0312(10) 0.0242(9) -0.0008(8) 0.0003(7) -0.0030(8)
C1_14 0.0169(8) 0.0196(8) 0.0242(9) -0.0022(7) 0.0022(7) -0.0046(7)
C2_14 0.0213(9) 0.0198(9) 0.0282(10) -0.0007(7) 0.0009(7) -0.0025(7)
C3_14 0.0271(9) 0.0228(9) 0.0294(10) 0.0018(8) 0.0037(8) -0.0059(8)
C4_14 0.0226(9) 0.0276(10) 0.0326(10) -0.0003(8) 0.0069(8) -0.0075(8)
C5_14 0.0170(8) 0.0272(10) 0.0332(10) -0.0027(8) 0.0019(7) -0.0010(7)
C6_14 0.0188(8) 0.0211(9) 0.0270(9) -0.0015(7) -0.0014(7) -0.0041(7)
C1_15 0.0288(10) 0.0311(11) 0.0362(11) 0.0050(9) 0.0042(8) 0.0067(8)
C2_15 0.0449(14) 0.0480(15) 0.0594(17) 0.0213(13) 0.0044(12) 0.0113(12)
C1_16 0.0202(9) 0.0259(10) 0.0287(10) 0.0017(8) -0.0006(7) -0.0008(7)
C2_16 0.0239(9) 0.0336(11) 0.0373(11) 0.0051(9) -0.0007(8) 0.0033(8)
B1_21 0.0177(9) 0.0147(9) 0.0258(10) -0.0006(8) 0.0001(7) -0.0003(7)
B2_21 0.0184(9) 0.0145(9) 0.0275(10) -0.0006(8) 0.0012(7) 0.0019(7)
N3_21 0.0185(7) 0.0220(8) 0.0244(8) 0.0010(6) 0.0023(6) -0.0010(6)
C4_21 0.0224(9) 0.0304(10) 0.0242(9) 0.0029(8) 0.0022(7) -0.0023(8)
C5_21 0.0204(9) 0.0242(9) 0.0287(10) 0.0048(8) 0.0020(7) -0.0008(7)
N6_21 0.0179(7) 0.0221(8) 0.0265(8) 0.0034(6) 0.0023(6) -0.0006(6)
C7_21 0.0199(8) 0.0193(9) 0.0247(9) 0.0006(7) 0.0030(7) 0.0003(7)
Si1_22 0.0176(2) 0.0159(2) 0.0251(2) -0.00047(18) 0.00017(18) -0.00059(17)
C2_22 0.0241(9) 0.0219(9) 0.0343(11) -0.0029(8) -0.0025(8) -0.0016(7)
C3_22 0.0225(9) 0.0240(9) 0.0311(10) 0.0009(8) 0.0019(7) -0.0026(7)
C1_23 0.0218(9) 0.0178(8) 0.0258(9) -0.0028(7) -0.0020(7) -0.0004(7)
C2_23 0.0282(10) 0.0235(10) 0.0312(10) 0.0031(8) 0.0024(8) 0.0021(8)
C3_23 0.0361(11) 0.0240(10) 0.0374(12) 0.0061(9) -0.0010(9) 0.0061(8)
C4_23 0.0304(10) 0.0240(10) 0.0390(12) -0.0014(9) -0.0042(8) 0.0094(8)
C5_23 0.0233(9) 0.0273(10) 0.0361(11) -0.0022(8) 0.0013(8) 0.0023(8)
C6_23 0.0223(9) 0.0215(9) 0.0308(10) 0.0010(8) -0.0004(7) 0.0003(7)
C1_24 0.0222(9) 0.0263(9) 0.0211(9) 0.0003(7) 0.0014(7) -0.0016(7)
C2_24 0.0223(9) 0.0278(10) 0.0233(9) 0.0050(8) 0.0018(7) -0.0009(7)
C3_24 0.0222(9) 0.0343(11) 0.0296(10) 0.0058(9) -0.0008(7) -0.0013(8)
C4_24 0.0290(10) 0.0365(11) 0.0278(10) 0.0027(9) -0.0035(8) -0.0092(9)
C5_24 0.0340(11) 0.0288(10) 0.0248(10) -0.0012(8) 0.0011(8) -0.0059(8)
C6_24 0.0262(9) 0.0271(10) 0.0229(9) 0.0005(8) 0.0019(7) -0.0005(8)
C1_25 0.0260(9) 0.0267(10) 0.0332(11) 0.0023(8) -0.0001(8) 0.0035(8)
C2_25 0.0462(13) 0.0295(11) 0.0420(13) 0.0072(10) -0.0067(10) -0.0007(10)
C1_26 0.0328(11) 0.0290(11) 0.0325(11) -0.0038(9) -0.0007(8) 0.0043(8)
C2_26 0.0408(12) 0.0303(12) 0.0506(14) -0.0049(10) 0.0073(10) 0.0062(10)
C1_27 0.0179(8) 0.0260(9) 0.0222(9) 0.0007(7) 0.0020(7) 0.0002(7)
C2_27 0.0244(9) 0.0258(10) 0.0238(9) 0.0008(8) 0.0027(7) -0.0011(8)
C3_27 0.0239(9) 0.0322(10) 0.0240(9) -0.0005(8) 0.0029(7) -0.0068(8)
C4_27 0.0197(9) 0.0420(12) 0.0262(10) 0.0019(9) 0.0008(7) 0.0001(8)
C5_27 0.0250(10) 0.0336(11) 0.0314(10) 0.0033(9) 0.0051(8) 0.0074(8)
C6_27 0.0256(9) 0.0262(10) 0.0259(9) 0.0012(8) 0.0032(7) 0.0009(8)
C1_28 0.0294(10) 0.0243(10) 0.0373(11) 0.0002(9) 0.0052(8) -0.0026(8)
C2_28 0.0456(13) 0.0312(12) 0.0458(14) 0.0086(10) 0.0078(10) 0.0025(10)
C1_29 0.0312(10) 0.0225(10) 0.0396(12) -0.0014(9) 0.0095(9) 0.0035(8)
C2_29 0.073(2) 0.0413(16) 0.108(3) -0.0367(17) 0.052(2) -0.0150(15)
C1_30 0.0163(8) 0.0153(8) 0.0250(9) 0.0004(7) 0.0025(6) -0.0024(6)
N2_30 0.0184(7) 0.0178(7) 0.0218(7) -0.0027(6) 0.0013(6) 0.0006(6)
C3_30 0.0270(9) 0.0199(9) 0.0279(10) -0.0069(8) -0.0008(7) 0.0015(7)
C4_30 0.0305(10) 0.0287(10) 0.0306(10) -0.0094(8) -0.0020(8) 0.0090(8)
N5_30 0.0221(7) 0.0194(7) 0.0260(8) -0.0033(6) -0.0009(6) 0.0049(6)
C1_31 0.0173(8) 0.0173(8) 0.0242(9) -0.0026(7) -0.0019(7) -0.0005(6)
C2_31 0.0192(8) 0.0195(9) 0.0239(9) -0.0028(7) -0.0016(7) -0.0011(7)
C3_31 0.0190(8) 0.0271(10) 0.0268(9) -0.0028(8) 0.0008(7) 0.0014(7)
C4_31 0.0217(9) 0.0263(10) 0.0308(10) -0.0031(8) -0.0030(7) 0.0049(7)
C5_31 0.0266(9) 0.0206(9) 0.0279(10) 0.0003(8) -0.0050(7) 0.0007(7)
C6_31 0.0219(9) 0.0187(9) 0.0248(9) -0.0014(7) -0.0023(7) -0.0026(7)
C1_32 0.0169(8) 0.0188(8) 0.0264(9) 0.0008(7) 0.0008(7) -0.0008(7)
C2_32 0.0265(9) 0.0270(10) 0.0295(10) 0.0003(8) -0.0004(8) -0.0088(8)
C1_33 0.0249(9) 0.0251(10) 0.0287(10) 0.0040(8) -0.0017(7) -0.0034(8)
C2_33 0.0326(11) 0.0424(13) 0.0274(10) 0.0046(9) 0.0001(8) -0.0083(9)
C1_34 0.0253(9) 0.0184(9) 0.0282(10) -0.0043(7) -0.0011(7) 0.0074(7)
C2_34 0.0293(10) 0.0186(9) 0.0293(10) -0.0048(8) 0.0004(8) 0.0055(7)
C3_34 0.0340(11) 0.0221(10) 0.0353(11) -0.0006(8) -0.0010(8) 0.0082(8)
C4_34 0.0323(11) 0.0294(11) 0.0391(12) -0.0002(9) -0.0051(9) 0.0110(9)
C5_34 0.0233(9) 0.0300(11) 0.0424(12) -0.0029(9) -0.0027(8) 0.0068(8)
C6_34 0.0248(9) 0.0243(10) 0.0326(10) -0.0031(8) 0.0007(8) 0.0047(8)
C1_35 0.0298(10) 0.0211(9) 0.0364(11) -0.0008(8) -0.0011(8) 0.0018(8)
C2_35 0.0368(11) 0.0221(10) 0.0501(14) 0.0030(9) 0.0017(10) 0.0005(9)
C1_36 0.0233(9) 0.0306(11) 0.0407(12) 0.0020(9) 0.0021(8) 0.0029(8)
C2_36 0.0278(11) 0.0330(12) 0.0604(16) 0.0041(11) -0.0060(10) -0.0032(9)

loop_
_atom_type_symbol
_atom_type_description
_atom_type_scat_dispersion_real
_atom_type_scat_dispersion_imag
_atom_type_scat_source
C C 0.0181 0.0091 'International Tables Vol C Tables 4.2.6.8 and 6.1.1.4'
H H 0.0000 0.0000 'International Tables Vol C Tables 4.2.6.8 and 6.1.1.4'
B B 0.0090 0.0039 'International Tables Vol C Tables 4.2.6.8 and 6.1.1.4'
N N 0.0311 0.0180 'International Tables Vol C Tables 4.2.6.8 and 6.1.1.4'
Si Si 0.2541 0.3302 'International Tables Vol C Tables 4.2.6.8 and 6.1.1.4'

loop_
_exptl_crystal_face_index_h
_exptl_crystal_face_index_k
_exptl_crystal_face_index_l
_exptl_crystal_face_perp_dist
1 0 0 0.0217
0 -1 -1 0.0942
0 1 1 0.0659
0 0 -1 0.0121
0 0 1 0.0121
-1 0 1 0.0544
-1 0 -2 0.0506

loop_
_geom_angle_atom_site_label_1
_geom_angle_atom_site_label_2
_geom_angle_atom_site_label_3
_geom_angle
_geom_angle_site_symmetry_1
_geom_angle_site_symmetry_3
_geom_angle_publ_flag
C1_10 B1_1 B2_1 116.15(14) . . ?
C1_10 B1_1 Si1_2 112.41(12) . . ?
B2_1 B1_1 Si1_2 119.20(12) . . ?
C1_10 B1_1 H1_1 101.8 . . ?
B2_1 B1_1 H1_1 101.8 . . ?
Si1_2 B1_1 H1_1 101.8 . . ?
N3_1 B2_1 C7_1 113.82(15) . . ?
N3_1 B2_1 B1_1 119.77(15) . . ?
C7_1 B2_1 B1_1 126.41(15) . . ?
B2_1 N3_1 C1_4 126.52(15) . . ?
B2_1 N3_1 C4_1 122.78(15) . . ?
C1_4 N3_1 C4_1 110.69(14) . . ?
N3_1 C4_1 C5_1 109.66(15) . . ?
N3_1 C4_1 H4A_1 109.7 . . ?
C5_1 C4_1 H4A_1 109.7 . . ?
N3_1 C4_1 H4AB_1 109.7 . . ?
C5_1 C4_1 H4AB_1 109.7 . . ?
H4A_1 C4_1 H4AB_1 108.2 . . ?
N6_1 C5_1 C4_1 111.84(15) . . ?
N6_1 C5_1 H5A_1 109.2 . . ?
C4_1 C5_1 H5A_1 109.2 . . ?
N6_1 C5_1 H5AB_1 109.2 . . ?
C4_1 C5_1 H5AB_1 109.2 . . ?
H5A_1 C5_1 H5AB_1 107.9 . . ?
C1_7 N6_1 C5_1 117.83(14) . . ?
C1_7 N6_1 C7_1 120.97(14) . . ?
C5_1 N6_1 C7_1 116.11(14) . . ?
N6_1 C7_1 C1_12 113.11(14) . . ?
N6_1 C7_1 B2_1 114.92(14) . . ?
C1_12 C7_1 B2_1 114.27(14) . . ?
N6_1 C7_1 H7_1 104.3 . . ?
C1_12 C7_1 H7_1 104.3 . . ?
B2_1 C7_1 H7_1 104.3 . . ?
C3_2 Si1_2 C2_2 104.43(9) . . ?
C3_2 Si1_2 C1_3 101.97(10) . . ?
C2_2 Si1_2 C1_3 105.38(9) . . ?
C3_2 Si1_2 B1_1 116.28(9) . . ?
C2_2 Si1_2 B1_1 109.20(9) . . ?
C1_3 Si1_2 B1_1 118.21(8) . . ?
Si1_2 C2_2 H2A_2 109.5 . . ?
Si1_2 C2_2 H2B_2 109.5 . . ?
H2A_2 C2_2 H2B_2 109.5 . . ?
Si1_2 C2_2 H2C_2 109.5 . . ?
H2A_2 C2_2 H2C_2 109.5 . . ?
H2B_2 C2_2 H2C_2 109.5 . . ?
Si1_2 C3_2 H3A_2 109.5 . . ?
Si1_2 C3_2 H3B_2 109.5 . . ?
H3A_2 C3_2 H3B_2 109.5 . . ?
Si1_2 C3_2 H3C_2 109.5 . . ?
H3A_2 C3_2 H3C_2 109.5 . . ?
H3B_2 C3_2 H3C_2 109.5 . . ?
C6_3 C1_3 C2_3 116.19(19) . . ?
C6_3 C1_3 Si1_2 123.27(15) . . ?
C2_3 C1_3 Si1_2 120.48(16) . . ?
C3_3 C2_3 C1_3 122.2(2) . . ?
C3_3 C2_3 H2_3 118.9 . . ?
C1_3 C2_3 H2_3 118.9 . . ?
C2_3 C3_3 C4_3 120.2(2) . . ?
C2_3 C3_3 H3_3 119.9 . . ?
C4_3 C3_3 H3_3 119.9 . . ?
C5_3 C4_3 C3_3 118.7(2) . . ?
C5_3 C4_3 H4_3 120.7 . . ?
C3_3 C4_3 H4_3 120.7 . . ?
C4_3 C5_3 C6_3 120.44(19) . . ?
C4_3 C5_3 H5_3 119.8 . . ?
C6_3 C5_3 H5_3 119.8 . . ?
C1_3 C6_3 C5_3 122.19(18) . . ?
C1_3 C6_3 H6_3 118.9 . . ?
C5_3 C6_3 H6_3 118.9 . . ?
C6_4 C1_4 C2_4 120.78(17) . . ?
C6_4 C1_4 N3_1 118.84(16) . . ?
C2_4 C1_4 N3_1 120.15(16) . . ?
C3_4 C2_4 C1_4 118.49(18) . . ?
C3_4 C2_4 C1_5 119.12(17) . . ?
C1_4 C2_4 C1_5 122.35(17) . . ?
C4_4 C3_4 C2_4 121.30(18) . . ?
C4_4 C3_4 H3_4 119.3 . . ?
C2_4 C3_4 H3_4 119.3 . . ?
C3_4 C4_4 C5_4 119.72(18) . . ?
C3_4 C4_4 H4_4 120.1 . . ?
C5_4 C4_4 H4_4 120.1 . . ?
C4_4 C5_4 C6_4 120.97(18) . . ?
C4_4 C5_4 H5_4 119.5 . . ?
C6_4 C5_4 H5_4 119.5 . . ?
C5_4 C6_4 C1_4 118.68(18) . . ?
C5_4 C6_4 C1_106 115.8(9) . . ?
C1_4 C6_4 C1_106 125.5(8) . . ?
C5_4 C6_4 C1_6 123.2(6) . . ?
C1_4 C6_4 C1_6 118.0(6) . . ?
C2_4 C1_5 C2_5 112.58(17) . . ?
C2_4 C1_5 H1A_5 109.1 . . ?
C2_5 C1_5 H1A_5 109.1 . . ?
C2_4 C1_5 H1AB_5 109.1 . . ?
C2_5 C1_5 H1AB_5 109.1 . . ?
H1A_5 C1_5 H1AB_5 107.8 . . ?
C1_5 C2_5 H2A_5 109.5 . . ?
C1_5 C2_5 H2B_5 109.5 . . ?
H2A_5 C2_5 H2B_5 109.5 . . ?
C1_5 C2_5 H2C_5 109.5 . . ?
H2A_5 C2_5 H2C_5 109.5 . . ?
H2B_5 C2_5 H2C_5 109.5 . . ?
C6_4 C1_6 C2_6 115.7(8) . . ?
C6_4 C1_6 H1A_6 108.4 . . ?
C2_6 C1_6 H1A_6 108.4 . . ?
C6_4 C1_6 H1AB_6 108.4 . . ?
C2_6 C1_6 H1AB_6 108.4 . . ?
H1A_6 C1_6 H1AB_6 107.4 . . ?
C1_6 C2_6 H2A_6 109.5 . . ?
C1_6 C2_6 H2B_6 109.5 . . ?
H2A_6 C2_6 H2B_6 109.5 . . ?
C1_6 C2_6 H2C_6 109.5 . . ?
H2A_6 C2_6 H2C_6 109.5 . . ?
H2B_6 C2_6 H2C_6 109.5 . . ?
C2_106 C1_106 C6_4 113.6(15) . . ?
C2_106 C1_106 H1A_106 108.9 . . ?
C6_4 C1_106 H1A_106 108.9 . . ?
C2_106 C1_106 H1AB_106 108.9 . . ?
C6_4 C1_106 H1AB_106 108.9 . . ?
H1A_106 C1_106 H1AB_106 107.7 . . ?
C1_106 C2_106 H2A_106 109.5 . . ?
C1_106 C2_106 H2B_106 109.5 . . ?
H2A_106 C2_106 H2B_106 109.5 . . ?
C1_106 C2_106 H2C_106 109.5 . . ?
H2A_106 C2_106 H2C_106 109.5 . . ?
H2B_106 C2_106 H2C_106 109.5 . . ?
C6_7 C1_7 C2_7 119.00(16) . . ?
C6_7 C1_7 N6_1 122.76(16) . . ?
C2_7 C1_7 N6_1 118.21(16) . . ?
C3_7 C2_7 C1_7 119.26(18) . . ?
C3_7 C2_7 C1_8 117.68(17) . . ?
C1_7 C2_7 C1_8 123.06(17) . . ?
C4_7 C3_7 C2_7 121.57(19) . . ?
C4_7 C3_7 H3_7 119.2 . . ?
C2_7 C3_7 H3_7 119.2 . . ?
C3_7 C4_7 C5_7 119.03(18) . . ?
C3_7 C4_7 H4_7 120.5 . . ?
C5_7 C4_7 H4_7 120.5 . . ?
C4_7 C5_7 C6_7 121.50(19) . . ?
C4_7 C5_7 H5_7 119.2 . . ?
C6_7 C5_7 H5_7 119.2 . . ?
C5_7 C6_7 C1_7 118.96(18) . . ?
C5_7 C6_7 C1_9 117.72(17) . . ?
C1_7 C6_7 C1_9 123.21(16) . . ?
C2_7 C1_8 C2_8 111.80(17) . . ?
C2_7 C1_8 H1A_8 109.3 . . ?
C2_8 C1_8 H1A_8 109.3 . . ?
C2_7 C1_8 H1AB_8 109.3 . . ?
C2_8 C1_8 H1AB_8 109.3 . . ?
H1A_8 C1_8 H1AB_8 107.9 . . ?
C1_8 C2_8 H2A_8 109.5 . . ?
C1_8 C2_8 H2B_8 109.5 . . ?
H2A_8 C2_8 H2B_8 109.5 . . ?
C1_8 C2_8 H2C_8 109.5 . . ?
H2A_8 C2_8 H2C_8 109.5 . . ?
H2B_8 C2_8 H2C_8 109.5 . . ?
C6_7 C1_9 C2_9 112.70(16) . . ?
C6_7 C1_9 H1A_9 109.1 . . ?
C2_9 C1_9 H1A_9 109.1 . . ?
C6_7 C1_9 H1AB_9 109.1 . . ?
C2_9 C1_9 H1AB_9 109.1 . . ?
H1A_9 C1_9 H1AB_9 107.8 . . ?
C1_9 C2_9 H2A_9 109.5 . . ?
C1_9 C2_9 H2B_9 109.5 . . ?
H2A_9 C2_9 H2B_9 109.5 . . ?
C1_9 C2_9 H2C_9 109.5 . . ?
H2A_9 C2_9 H2C_9 109.5 . . ?
H2B_9 C2_9 H2C_9 109.5 . . ?
N5_10 C1_10 N2_10 107.04(15) . . ?
N5_10 C1_10 B1_1 123.68(15) . . ?
N2_10 C1_10 B1_1 129.28(15) . . ?
C1_10 N2_10 C1_11 124.14(15) . . ?
C1_10 N2_10 C3_10 112.41(14) . . ?
C1_11 N2_10 C3_10 119.14(14) . . ?
N2_10 C3_10 C4_10 101.87(14) . . ?
N2_10 C3_10 H3A_10 111.4 . . ?
C4_10 C3_10 H3A_10 111.4 . . ?
N2_10 C3_10 H3AB_10 111.4 . . ?
C4_10 C3_10 H3AB_10 111.4 . . ?
H3A_10 C3_10 H3AB_10 109.3 . . ?
N5_10 C4_10 C3_10 101.91(14) . . ?
N5_10 C4_10 H4A_10 111.4 . . ?
C3_10 C4_10 H4A_10 111.4 . . ?
N5_10 C4_10 H4AB_10 111.4 . . ?
C3_10 C4_10 H4AB_10 111.4 . . ?
H4A_10 C4_10 H4AB_10 109.3 . . ?
C1_10 N5_10 C1_14 128.92(15) . . ?
C1_10 N5_10 C4_10 113.20(14) . . ?
C1_14 N5_10 C4_10 117.65(14) . . ?
C2_11 C1_11 C6_11 122.11(16) . . ?
C2_11 C1_11 N2_10 118.86(16) . . ?
C6_11 C1_11 N2_10 118.94(15) . . ?
C3_11 C2_11 C1_11 117.63(16) . . ?
C3_11 C2_11 C1_12 119.20(15) . . ?
C1_11 C2_11 C1_12 123.13(15) . . ?
C4_11 C3_11 C2_11 121.00(17) . . ?
C4_11 C3_11 H3_11 119.5 . . ?
C2_11 C3_11 H3_11 119.5 . . ?
C3_11 C4_11 C5_11 120.34(17) . . ?
C3_11 C4_11 H4_11 119.8 . . ?
C5_11 C4_11 H4_11 119.8 . . ?
C4_11 C5_11 C6_11 120.75(17) . . ?
C4_11 C5_11 H5_11 119.6 . . ?
C6_11 C5_11 H5_11 119.6 . . ?
C5_11 C6_11 C1_11 117.97(16) . . ?
C5_11 C6_11 C1_13 118.49(16) . . ?
C1_11 C6_11 C1_13 123.39(16) . . ?
C2_11 C1_12 C2_12 108.79(14) . . ?
C2_11 C1_12 C7_1 108.96(14) . . ?
C2_12 C1_12 C7_1 114.62(14) . . ?
C2_11 C1_12 H1_12 108.1 . . ?
C2_12 C1_12 H1_12 108.1 . . ?
C7_1 C1_12 H1_12 108.1 . . ?
C1_12 C2_12 H2A_12 109.5 . . ?
C1_12 C2_12 H2B_12 109.5 . . ?
H2A_12 C2_12 H2B_12 109.5 . . ?
C1_12 C2_12 H2C_12 109.5 . . ?
H2A_12 C2_12 H2C_12 109.5 . . ?
H2B_12 C2_12 H2C_12 109.5 . . ?
C6_11 C1_13 C2_13 111.28(15) . . ?
C6_11 C1_13 H1A_13 109.4 . . ?
C2_13 C1_13 H1A_13 109.4 . . ?
C6_11 C1_13 H1AB_13 109.4 . . ?
C2_13 C1_13 H1AB_13 109.4 . . ?
H1A_13 C1_13 H1AB_13 108.0 . . ?
C1_13 C2_13 H2A_13 109.5 . . ?
C1_13 C2_13 H2B_13 109.5 . . ?
H2A_13 C2_13 H2B_13 109.5 . . ?
C1_13 C2_13 H2C_13 109.5 . . ?
H2A_13 C2_13 H2C_13 109.5 . . ?
H2B_13 C2_13 H2C_13 109.5 . . ?
C2_14 C1_14 C6_14 122.88(17) . . ?
C2_14 C1_14 N5_10 117.67(16) . . ?
C6_14 C1_14 N5_10 119.25(16) . . ?
C3_14 C2_14 C1_14 117.68(17) . . ?
C3_14 C2_14 C1_15 122.43(18) . . ?
C1_14 C2_14 C1_15 119.85(17) . . ?
C4_14 C3_14 C2_14 120.85(19) . . ?
C4_14 C3_14 H3_14 119.6 . . ?
C2_14 C3_14 H3_14 119.6 . . ?
C3_14 C4_14 C5_14 120.47(18) . . ?
C3_14 C4_14 H4_14 119.8 . . ?
C5_14 C4_14 H4_14 119.8 . . ?
C4_14 C5_14 C6_14 120.64(18) . . ?
C4_14 C5_14 H5_14 119.7 . . ?
C6_14 C5_14 H5_14 119.7 . . ?
C1_14 C6_14 C5_14 117.47(18) . . ?
C1_14 C6_14 C1_16 119.58(16) . . ?
C5_14 C6_14 C1_16 122.94(17) . . ?
C2_15 C1_15 C2_14 116.37(19) . . ?
C2_15 C1_15 H1A_15 108.2 . . ?
C2_14 C1_15 H1A_15 108.2 . . ?
C2_15 C1_15 H1AB_15 108.2 . . ?
C2_14 C1_15 H1AB_15 108.2 . . ?
H1A_15 C1_15 H1AB_15 107.3 . . ?
C1_15 C2_15 H2A_15 109.5 . . ?
C1_15 C2_15 H2B_15 109.5 . . ?
H2A_15 C2_15 H2B_15 109.5 . . ?
C1_15 C2_15 H2C_15 109.5 . . ?
H2A_15 C2_15 H2C_15 109.5 . . ?
H2B_15 C2_15 H2C_15 109.5 . . ?
C6_14 C1_16 C2_16 116.11(17) . . ?
C6_14 C1_16 H1A_16 108.3 . . ?
C2_16 C1_16 H1A_16 108.3 . . ?
C6_14 C1_16 H1AB_16 108.3 . . ?
C2_16 C1_16 H1AB_16 108.3 . . ?
H1A_16 C1_16 H1AB_16 107.4 . . ?
C1_16 C2_16 H2A_16 109.5 . . ?
C1_16 C2_16 H2B_16 109.5 . . ?
H2A_16 C2_16 H2B_16 109.5 . . ?
C1_16 C2_16 H2C_16 109.5 . . ?
H2A_16 C2_16 H2C_16 109.5 . . ?
H2B_16 C2_16 H2C_16 109.5 . . ?
C1_30 B1_21 B2_21 117.25(15) . . ?
C1_30 B1_21 Si1_22 107.65(13) . . ?
B2_21 B1_21 Si1_22 119.61(12) . . ?
C1_30 B1_21 H1_21 103.3 . . ?
B2_21 B1_21 H1_21 103.3 . . ?
Si1_22 B1_21 H1_21 103.3 . . ?
N3_21 B2_21 C7_21 113.92(16) . . ?
N3_21 B2_21 B1_21 121.96(16) . . ?
C7_21 B2_21 B1_21 124.11(16) . . ?
B2_21 N3_21 C1_24 126.74(15) . . ?
B2_21 N3_21 C4_21 122.21(16) . . ?
C1_24 N3_21 C4_21 110.67(15) . . ?
N3_21 C4_21 C5_21 109.20(16) . . ?
N3_21 C4_21 H4A_21 109.8 . . ?
C5_21 C4_21 H4A_21 109.8 . . ?
N3_21 C4_21 H4AB_21 109.8 . . ?
C5_21 C4_21 H4AB_21 109.8 . . ?
H4A_21 C4_21 H4AB_21 108.3 . . ?
N6_21 C5_21 C4_21 111.63(16) . . ?
N6_21 C5_21 H5A_21 109.3 . . ?
C4_21 C5_21 H5A_21 109.3 . . ?
N6_21 C5_21 H5AB_21 109.3 . . ?
C4_21 C5_21 H5AB_21 109.3 . . ?
H5A_21 C5_21 H5AB_21 108.0 . . ?
C1_27 N6_21 C5_21 115.45(15) . . ?
C1_27 N6_21 C7_21 121.89(15) . . ?
C5_21 N6_21 C7_21 115.75(14) . . ?
N6_21 C7_21 C1_32 113.53(15) . . ?
N6_21 C7_21 B2_21 114.84(15) . . ?
C1_32 C7_21 B2_21 114.42(14) . . ?
N6_21 C7_21 H7_21 104.1 . . ?
C1_32 C7_21 H7_21 104.1 . . ?
B2_21 C7_21 H7_21 104.1 . . ?
C2_22 Si1_22 C3_22 103.21(9) . . ?
C2_22 Si1_22 C1_23 104.32(8) . . ?
C3_22 Si1_22 C1_23 107.53(9) . . ?
C2_22 Si1_22 B1_21 110.15(9) . . ?
C3_22 Si1_22 B1_21 111.23(9) . . ?
C1_23 Si1_22 B1_21 119.05(8) . . ?
Si1_22 C2_22 H2A_22 109.5 . . ?
Si1_22 C2_22 H2B_22 109.5 . . ?
H2A_22 C2_22 H2B_22 109.5 . . ?
Si1_22 C2_22 H2C_22 109.5 . . ?
H2A_22 C2_22 H2C_22 109.5 . . ?
H2B_22 C2_22 H2C_22 109.5 . . ?
Si1_22 C3_22 H3A_22 109.5 . . ?
Si1_22 C3_22 H3B_22 109.5 . . ?
H3A_22 C3_22 H3B_22 109.5 . . ?
Si1_22 C3_22 H3C_22 109.5 . . ?
H3A_22 C3_22 H3C_22 109.5 . . ?
H3B_22 C3_22 H3C_22 109.5 . . ?
C6_23 C1_23 C2_23 116.39(17) . . ?
C6_23 C1_23 Si1_22 120.97(14) . . ?
C2_23 C1_23 Si1_22 122.43(14) . . ?
C3_23 C2_23 C1_23 121.75(19) . . ?
C3_23 C2_23 H2_23 119.1 . . ?
C1_23 C2_23 H2_23 119.1 . . ?
C4_23 C3_23 C2_23 120.3(2) . . ?
C4_23 C3_23 H3_23 119.8 . . ?
C2_23 C3_23 H3_23 119.8 . . ?
C3_23 C4_23 C5_23 119.15(19) . . ?
C3_23 C4_23 H4_23 120.4 . . ?
C5_23 C4_23 H4_23 120.4 . . ?
C4_23 C5_23 C6_23 120.08(19) . . ?
C4_23 C5_23 H5_23 120.0 . . ?
C6_23 C5_23 H5_23 120.0 . . ?
C5_23 C6_23 C1_23 122.30(19) . . ?
C5_23 C6_23 H6_23 118.9 . . ?
C1_23 C6_23 H6_23 118.9 . . ?
C2_24 C1_24 C6_24 120.54(18) . . ?
C2_24 C1_24 N3_21 119.98(17) . . ?
C6_24 C1_24 N3_21 119.20(17) . . ?
C3_24 C2_24 C1_24 118.72(19) . . ?
C3_24 C2_24 C1_25 118.64(18) . . ?
C1_24 C2_24 C1_25 122.60(18) . . ?
C4_24 C3_24 C2_24 121.18(19) . . ?
C4_24 C3_24 H3_24 119.4 . . ?
C2_24 C3_24 H3_24 119.4 . . ?
C3_24 C4_24 C5_24 119.88(19) . . ?
C3_24 C4_24 H4_24 120.1 . . ?
C5_24 C4_24 H4_24 120.1 . . ?
C4_24 C5_24 C6_24 121.0(2) . . ?
C4_24 C5_24 H5_24 119.5 . . ?
C6_24 C5_24 H5_24 119.5 . . ?
C5_24 C6_24 C1_24 118.69(18) . . ?
C5_24 C6_24 C1_26 120.98(19) . . ?
C1_24 C6_24 C1_26 120.32(18) . . ?
C2_24 C1_25 C2_25 112.73(18) . . ?
C2_24 C1_25 H1A_25 109.0 . . ?
C2_25 C1_25 H1A_25 109.0 . . ?
C2_24 C1_25 H1AB_25 109.0 . . ?
C2_25 C1_25 H1AB_25 109.0 . . ?
H1A_25 C1_25 H1AB_25 107.8 . . ?
C1_25 C2_25 H2A_25 109.5 . . ?
C1_25 C2_25 H2B_25 109.5 . . ?
H2A_25 C2_25 H2B_25 109.5 . . ?
C1_25 C2_25 H2C_25 109.5 . . ?
H2A_25 C2_25 H2C_25 109.5 . . ?
H2B_25 C2_25 H2C_25 109.5 . . ?
C6_24 C1_26 C2_26 115.66(19) . . ?
C6_24 C1_26 H1A_26 108.4 . . ?
C2_26 C1_26 H1A_26 108.4 . . ?
C6_24 C1_26 H1AB_26 108.4 . . ?
C2_26 C1_26 H1AB_26 108.4 . . ?
H1A_26 C1_26 H1AB_26 107.4 . . ?
C1_26 C2_26 H2A_26 109.5 . . ?
C1_26 C2_26 H2B_26 109.5 . . ?
H2A_26 C2_26 H2B_26 109.5 . . ?
C1_26 C2_26 H2C_26 109.5 . . ?
H2A_26 C2_26 H2C_26 109.5 . . ?
H2B_26 C2_26 H2C_26 109.5 . . ?
C6_27 C1_27 C2_27 119.49(17) . . ?
C6_27 C1_27 N6_21 123.21(17) . . ?
C2_27 C1_27 N6_21 117.29(17) . . ?
C3_27 C2_27 C1_27 119.29(18) . . ?
C3_27 C2_27 C1_28 117.20(18) . . ?
C1_27 C2_27 C1_28 123.45(17) . . ?
C4_27 C3_27 C2_27 121.54(19) . . ?
C4_27 C3_27 H3_27 119.2 . . ?
C2_27 C3_27 H3_27 119.2 . . ?
C3_27 C4_27 C5_27 119.02(18) . . ?
C3_27 C4_27 H4_27 120.5 . . ?
C5_27 C4_27 H4_27 120.5 . . ?
C4_27 C5_27 C6_27 122.01(19) . . ?
C4_27 C5_27 H5_27 119.0 . . ?
C6_27 C5_27 H5_27 119.0 . . ?
C5_27 C6_27 C1_27 118.41(19) . . ?
C5_27 C6_27 C1_29 117.82(18) . . ?
C1_27 C6_27 C1_29 123.71(17) . . ?
C2_27 C1_28 C2_28 114.22(18) . . ?
C2_27 C1_28 H1A_28 108.7 . . ?
C2_28 C1_28 H1A_28 108.7 . . ?
C2_27 C1_28 H1AB_28 108.7 . . ?
C2_28 C1_28 H1AB_28 108.7 . . ?
H1A_28 C1_28 H1AB_28 107.6 . . ?
C1_28 C2_28 H2A_28 109.5 . . ?
C1_28 C2_28 H2B_28 109.5 . . ?
H2A_28 C2_28 H2B_28 109.5 . . ?
C1_28 C2_28 H2C_28 109.5 . . ?
H2A_28 C2_28 H2C_28 109.5 . . ?
H2B_28 C2_28 H2C_28 109.5 . . ?
C2_29 C1_29 C6_27 114.14(19) . . ?
C2_29 C1_29 H1A_29 108.7 . . ?
C6_27 C1_29 H1A_29 108.7 . . ?
C2_29 C1_29 H1AB_29 108.7 . . ?
C6_27 C1_29 H1AB_29 108.7 . . ?
H1A_29 C1_29 H1AB_29 107.6 . . ?
C1_29 C2_29 H2A_29 109.5 . . ?
C1_29 C2_29 H2B_29 109.5 . . ?
H2A_29 C2_29 H2B_29 109.5 . . ?
C1_29 C2_29 H2C_29 109.5 . . ?
H2A_29 C2_29 H2C_29 109.5 . . ?
H2B_29 C2_29 H2C_29 109.5 . . ?
N5_30 C1_30 N2_30 106.92(15) . . ?
N5_30 C1_30 B1_21 124.87(16) . . ?
N2_30 C1_30 B1_21 128.02(16) . . ?
C1_30 N2_30 C1_31 123.65(15) . . ?
C1_30 N2_30 C3_30 111.83(15) . . ?
C1_31 N2_30 C3_30 118.46(14) . . ?
N2_30 C3_30 C4_30 101.32(15) . . ?
N2_30 C3_30 H3A_30 111.5 . . ?
C4_30 C3_30 H3A_30 111.5 . . ?
N2_30 C3_30 H3AB_30 111.5 . . ?
C4_30 C3_30 H3AB_30 111.5 . . ?
H3A_30 C3_30 H3AB_30 109.3 . . ?
N5_30 C4_30 C3_30 101.69(15) . . ?
N5_30 C4_30 H4A_30 111.4 . . ?
C3_30 C4_30 H4A_30 111.4 . . ?
N5_30 C4_30 H4AB_30 111.4 . . ?
C3_30 C4_30 H4AB_30 111.4 . . ?
H4A_30 C4_30 H4AB_30 109.3 . . ?
C1_30 N5_30 C1_34 129.37(16) . . ?
C1_30 N5_30 C4_30 112.53(15) . . ?
C1_34 N5_30 C4_30 118.10(15) . . ?
C2_31 C1_31 C6_31 121.73(16) . . ?
C2_31 C1_31 N2_30 118.82(16) . . ?
C6_31 C1_31 N2_30 119.35(16) . . ?
C3_31 C2_31 C1_31 117.86(17) . . ?
C3_31 C2_31 C1_32 119.27(17) . . ?
C1_31 C2_31 C1_32 122.87(16) . . ?
C4_31 C3_31 C2_31 121.06(18) . . ?
C4_31 C3_31 H3_31 119.5 . . ?
C2_31 C3_31 H3_31 119.5 . . ?
C5_31 C4_31 C3_31 119.93(18) . . ?
C5_31 C4_31 H4_31 120.0 . . ?
C3_31 C4_31 H4_31 120.0 . . ?
C4_31 C5_31 C6_31 121.13(18) . . ?
C4_31 C5_31 H5_31 119.4 . . ?
C6_31 C5_31 H5_31 119.4 . . ?
C5_31 C6_31 C1_31 118.08(17) . . ?
C5_31 C6_31 C1_33 118.59(17) . . ?
C1_31 C6_31 C1_33 123.31(17) . . ?
C2_31 C1_32 C2_32 110.20(15) . . ?
C2_31 C1_32 C7_21 108.69(15) . . ?
C2_32 C1_32 C7_21 114.92(15) . . ?
C2_31 C1_32 H1_32 107.6 . . ?
C2_32 C1_32 H1_32 107.6 . . ?
C7_21 C1_32 H1_32 107.6 . . ?
C1_32 C2_32 H2A_32 109.5 . . ?
C1_32 C2_32 H2B_32 109.5 . . ?
H2A_32 C2_32 H2B_32 109.5 . . ?
C1_32 C2_32 H2C_32 109.5 . . ?
H2A_32 C2_32 H2C_32 109.5 . . ?
H2B_32 C2_32 H2C_32 109.5 . . ?
C6_31 C1_33 C2_33 111.62(16) . . ?
C6_31 C1_33 H1A_33 109.3 . . ?
C2_33 C1_33 H1A_33 109.3 . . ?
C6_31 C1_33 H1AB_33 109.3 . . ?
C2_33 C1_33 H1AB_33 109.3 . . ?
H1A_33 C1_33 H1AB_33 108.0 . . ?
C1_33 C2_33 H2A_33 109.5 . . ?
C1_33 C2_33 H2B_33 109.5 . . ?
H2A_33 C2_33 H2B_33 109.5 . . ?
C1_33 C2_33 H2C_33 109.5 . . ?
H2A_33 C2_33 H2C_33 109.5 . . ?
H2B_33 C2_33 H2C_33 109.5 . . ?
C6_34 C1_34 C2_34 122.20(18) . . ?
C6_34 C1_34 N5_30 119.45(18) . . ?
C2_34 C1_34 N5_30 117.79(17) . . ?
C3_34 C2_34 C1_34 117.79(19) . . ?
C3_34 C2_34 C1_35 122.12(19) . . ?
C1_34 C2_34 C1_35 120.08(17) . . ?
C4_34 C3_34 C2_34 121.0(2) . . ?
C4_34 C3_34 H3_34 119.5 . . ?
C2_34 C3_34 H3_34 119.5 . . ?
C5_34 C4_34 C3_34 120.15(19) . . ?
C5_34 C4_34 H4_34 119.9 . . ?
C3_34 C4_34 H4_34 119.9 . . ?
C4_34 C5_34 C6_34 121.1(2) . . ?
C4_34 C5_34 H5_34 119.4 . . ?
C6_34 C5_34 H5_34 119.4 . . ?
C1_34 C6_34 C5_34 117.75(19) . . ?
C1_34 C6_34 C1_36 122.86(18) . . ?
C5_34 C6_34 C1_36 119.37(19) . . ?
C2_34 C1_35 C2_35 116.39(18) . . ?
C2_34 C1_35 H1A_35 108.2 . . ?
C2_35 C1_35 H1A_35 108.2 . . ?
C2_34 C1_35 H1AB_35 108.2 . . ?
C2_35 C1_35 H1AB_35 108.2 . . ?
H1A_35 C1_35 H1AB_35 107.3 . . ?
C1_35 C2_35 H2A_35 109.5 . . ?
C1_35 C2_35 H2B_35 109.5 . . ?
H2A_35 C2_35 H2B_35 109.5 . . ?
C1_35 C2_35 H2C_35 109.5 . . ?
H2A_35 C2_35 H2C_35 109.5 . . ?
H2B_35 C2_35 H2C_35 109.5 . . ?
C6_34 C1_36 C2_36 111.77(19) . . ?
C6_34 C1_36 H1A_36 109.3 . . ?
C2_36 C1_36 H1A_36 109.3 . . ?
C6_34 C1_36 H1AB_36 109.3 . . ?
C2_36 C1_36 H1AB_36 109.3 . . ?
H1A_36 C1_36 H1AB_36 107.9 . . ?
C1_36 C2_36 H2A_36 109.5 . . ?
C1_36 C2_36 H2B_36 109.5 . . ?
H2A_36 C2_36 H2B_36 109.5 . . ?
C1_36 C2_36 H2C_36 109.5 . . ?
H2A_36 C2_36 H2C_36 109.5 . . ?
H2B_36 C2_36 H2C_36 109.5 . . ?

loop_
_geom_bond_atom_site_label_1
_geom_bond_atom_site_label_2
_geom_bond_distance
_geom_bond_site_symmetry_2
_geom_bond_publ_flag
B1_1 C1_10 1.596(3) . ?
B1_1 B2_1 1.740(3) . ?
B1_1 Si1_2 2.048(2) . ?
B1_1 H1_1 1.0000 . ?
B2_1 N3_1 1.420(3) . ?
B2_1 C7_1 1.629(3) . ?
N3_1 C1_4 1.445(2) . ?
N3_1 C4_1 1.472(2) . ?
C4_1 C5_1 1.513(3) . ?
C4_1 H4A_1 0.9900 . ?
C4_1 H4AB_1 0.9900 . ?
C5_1 N6_1 1.452(2) . ?
C5_1 H5A_1 0.9900 . ?
C5_1 H5AB_1 0.9900 . ?
N6_1 C1_7 1.428(2) . ?
N6_1 C7_1 1.473(2) . ?
C7_1 C1_12 1.565(2) . ?
C7_1 H7_1 1.0000 . ?
Si1_2 C3_2 1.892(2) . ?
Si1_2 C2_2 1.893(2) . ?
Si1_2 C1_3 1.899(2) . ?
C2_2 H2A_2 0.9800 . ?
C2_2 H2B_2 0.9800 . ?
C2_2 H2C_2 0.9800 . ?
C3_2 H3A_2 0.9800 . ?
C3_2 H3B_2 0.9800 . ?
C3_2 H3C_2 0.9800 . ?
C1_3 C6_3 1.391(3) . ?
C1_3 C2_3 1.394(3) . ?
C2_3 C3_3 1.388(3) . ?
C2_3 H2_3 0.9500 . ?
C3_3 C4_3 1.392(4) . ?
C3_3 H3_3 0.9500 . ?
C4_3 C5_3 1.376(3) . ?
C4_3 H4_3 0.9500 . ?
C5_3 C6_3 1.392(3) . ?
C5_3 H5_3 0.9500 . ?
C6_3 H6_3 0.9500 . ?
C1_4 C6_4 1.405(3) . ?
C1_4 C2_4 1.405(3) . ?
C2_4 C3_4 1.394(3) . ?
C2_4 C1_5 1.509(3) . ?
C3_4 C4_4 1.381(3) . ?
C3_4 H3_4 0.9500 . ?
C4_4 C5_4 1.386(3) . ?
C4_4 H4_4 0.9500 . ?
C5_4 C6_4 1.396(3) . ?
C5_4 H5_4 0.9500 . ?
C6_4 C1_106 1.515(4) . ?
C6_4 C1_6 1.516(4) . ?
C1_5 C2_5 1.526(3) . ?
C1_5 H1A_5 0.9900 . ?
C1_5 H1AB_5 0.9900 . ?
C2_5 H2A_5 0.9800 . ?
C2_5 H2B_5 0.9800 . ?
C2_5 H2C_5 0.9800 . ?
C1_6 C2_6 1.525(12) . ?
C1_6 H1A_6 0.9900 . ?
C1_6 H1AB_6 0.9900 . ?
C2_6 H2A_6 0.9800 . ?
C2_6 H2B_6 0.9800 . ?
C2_6 H2C_6 0.9800 . ?
C1_106 C2_106 1.44(3) . ?
C1_106 H1A_106 0.9900 . ?
C1_106 H1AB_106 0.9900 . ?
C2_106 H2A_106 0.9800 . ?
C2_106 H2B_106 0.9800 . ?
C2_106 H2C_106 0.9800 . ?
C1_7 C6_7 1.410(3) . ?
C1_7 C2_7 1.413(3) . ?
C2_7 C3_7 1.395(3) . ?
C2_7 C1_8 1.515(3) . ?
C3_7 C4_7 1.379(3) . ?
C3_7 H3_7 0.9500 . ?
C4_7 C5_7 1.380(3) . ?
C4_7 H4_7 0.9500 . ?
C5_7 C6_7 1.402(3) . ?
C5_7 H5_7 0.9500 . ?
C6_7 C1_9 1.517(3) . ?
C1_8 C2_8 1.533(3) . ?
C1_8 H1A_8 0.9900 . ?
C1_8 H1AB_8 0.9900 . ?
C2_8 H2A_8 0.9800 . ?
C2_8 H2B_8 0.9800 . ?
C2_8 H2C_8 0.9800 . ?
C1_9 C2_9 1.528(3) . ?
C1_9 H1A_9 0.9900 . ?
C1_9 H1AB_9 0.9900 . ?
C2_9 H2A_9 0.9800 . ?
C2_9 H2B_9 0.9800 . ?
C2_9 H2C_9 0.9800 . ?
C1_10 N5_10 1.351(2) . ?
C1_10 N2_10 1.355(2) . ?
N2_10 C1_11 1.428(2) . ?
N2_10 C3_10 1.474(2) . ?
C3_10 C4_10 1.524(2) . ?
C3_10 H3A_10 0.9900 . ?
C3_10 H3AB_10 0.9900 . ?
C4_10 N5_10 1.468(2) . ?
C4_10 H4A_10 0.9900 . ?
C4_10 H4AB_10 0.9900 . ?
N5_10 C1_14 1.440(2) . ?
C1_11 C2_11 1.402(2) . ?
C1_11 C6_11 1.403(3) . ?
C2_11 C3_11 1.401(2) . ?
C2_11 C1_12 1.518(2) . ?
C3_11 C4_11 1.381(3) . ?
C3_11 H3_11 0.9500 . ?
C4_11 C5_11 1.389(3) . ?
C4_11 H4_11 0.9500 . ?
C5_11 C6_11 1.395(2) . ?
C5_11 H5_11 0.9500 . ?
C6_11 C1_13 1.511(2) . ?
C1_12 C2_12 1.537(2) . ?
C1_12 H1_12 1.0000 . ?
C2_12 H2A_12 0.9800 . ?
C2_12 H2B_12 0.9800 . ?
C2_12 H2C_12 0.9800 . ?
C1_13 C2_13 1.530(3) . ?
C1_13 H1A_13 0.9900 . ?
C1_13 H1AB_13 0.9900 . ?
C2_13 H2A_13 0.9800 . ?
C2_13 H2B_13 0.9800 . ?
C2_13 H2C_13 0.9800 . ?
C1_14 C2_14 1.396(3) . ?
C1_14 C6_14 1.398(3) . ?
C2_14 C3_14 1.393(3) . ?
C2_14 C1_15 1.514(3) . ?
C3_14 C4_14 1.384(3) . ?
C3_14 H3_14 0.9500 . ?
C4_14 C5_14 1.389(3) . ?
C4_14 H4_14 0.9500 . ?
C5_14 C6_14 1.399(3) . ?
C5_14 H5_14 0.9500 . ?
C6_14 C1_16 1.508(3) . ?
C1_15 C2_15 1.503(3) . ?
C1_15 H1A_15 0.9900 . ?
C1_15 H1AB_15 0.9900 . ?
C2_15 H2A_15 0.9800 . ?
C2_15 H2B_15 0.9800 . ?
C2_15 H2C_15 0.9800 . ?
C1_16 C2_16 1.519(3) . ?
C1_16 H1A_16 0.9900 . ?
C1_16 H1AB_16 0.9900 . ?
C2_16 H2A_16 0.9800 . ?
C2_16 H2B_16 0.9800 . ?
C2_16 H2C_16 0.9800 . ?
B1_21 C1_30 1.588(3) . ?
B1_21 B2_21 1.736(3) . ?
B1_21 Si1_22 2.039(2) . ?
B1_21 H1_21 1.0000 . ?
B2_21 N3_21 1.420(3) . ?
B2_21 C7_21 1.634(3) . ?
N3_21 C1_24 1.445(2) . ?
N3_21 C4_21 1.480(2) . ?
C4_21 C5_21 1.514(3) . ?
C4_21 H4A_21 0.9900 . ?
C4_21 H4AB_21 0.9900 . ?
C5_21 N6_21 1.454(2) . ?
C5_21 H5A_21 0.9900 . ?
C5_21 H5AB_21 0.9900 . ?
N6_21 C1_27 1.431(2) . ?
N6_21 C7_21 1.472(2) . ?
C7_21 C1_32 1.567(3) . ?
C7_21 H7_21 1.0000 . ?
Si1_22 C2_22 1.885(2) . ?
Si1_22 C3_22 1.896(2) . ?
Si1_22 C1_23 1.9096(19) . ?
C2_22 H2A_22 0.9800 . ?
C2_22 H2B_22 0.9800 . ?
C2_22 H2C_22 0.9800 . ?
C3_22 H3A_22 0.9800 . ?
C3_22 H3B_22 0.9800 . ?
C3_22 H3C_22 0.9800 . ?
C1_23 C6_23 1.397(3) . ?
C1_23 C2_23 1.401(3) . ?
C2_23 C3_23 1.394(3) . ?
C2_23 H2_23 0.9500 . ?
C3_23 C4_23 1.385(3) . ?
C3_23 H3_23 0.9500 . ?
C4_23 C5_23 1.386(3) . ?
C4_23 H4_23 0.9500 . ?
C5_23 C6_23 1.389(3) . ?
C5_23 H5_23 0.9500 . ?
C6_23 H6_23 0.9500 . ?
C1_24 C2_24 1.400(3) . ?
C1_24 C6_24 1.413(3) . ?
C2_24 C3_24 1.399(3) . ?
C2_24 C1_25 1.506(3) . ?
C3_24 C4_24 1.380(3) . ?
C3_24 H3_24 0.9500 . ?
C4_24 C5_24 1.385(3) . ?
C4_24 H4_24 0.9500 . ?
C5_24 C6_24 1.395(3) . ?
C5_24 H5_24 0.9500 . ?
C6_24 C1_26 1.513(3) . ?
C1_25 C2_25 1.524(3) . ?
C1_25 H1A_25 0.9900 . ?
C1_25 H1AB_25 0.9900 . ?
C2_25 H2A_25 0.9800 . ?
C2_25 H2B_25 0.9800 . ?
C2_25 H2C_25 0.9800 . ?
C1_26 C2_26 1.520(3) . ?
C1_26 H1A_26 0.9900 . ?
C1_26 H1AB_26 0.9900 . ?
C2_26 H2A_26 0.9800 . ?
C2_26 H2B_26 0.9800 . ?
C2_26 H2C_26 0.9800 . ?
C1_27 C6_27 1.410(3) . ?
C1_27 C2_27 1.414(3) . ?
C2_27 C3_27 1.394(3) . ?
C2_27 C1_28 1.512(3) . ?
C3_27 C4_27 1.376(3) . ?
C3_27 H3_27 0.9500 . ?
C4_27 C5_27 1.381(3) . ?
C4_27 H4_27 0.9500 . ?
C5_27 C6_27 1.401(3) . ?
C5_27 H5_27 0.9500 . ?
C6_27 C1_29 1.526(3) . ?
C1_28 C2_28 1.518(3) . ?
C1_28 H1A_28 0.9900 . ?
C1_28 H1AB_28 0.9900 . ?
C2_28 H2A_28 0.9800 . ?
C2_28 H2B_28 0.9800 . ?
C2_28 H2C_28 0.9800 . ?
C1_29 C2_29 1.521(3) . ?
C1_29 H1A_29 0.9900 . ?
C1_29 H1AB_29 0.9900 . ?
C2_29 H2A_29 0.9800 . ?
C2_29 H2B_29 0.9800 . ?
C2_29 H2C_29 0.9800 . ?
C1_30 N5_30 1.348(2) . ?
C1_30 N2_30 1.363(2) . ?
N2_30 C1_31 1.432(2) . ?
N2_30 C3_30 1.471(2) . ?
C3_30 C4_30 1.518(3) . ?
C3_30 H3A_30 0.9900 . ?
C3_30 H3AB_30 0.9900 . ?
C4_30 N5_30 1.471(2) . ?
C4_30 H4A_30 0.9900 . ?
C4_30 H4AB_30 0.9900 . ?
N5_30 C1_34 1.440(2) . ?
C1_31 C2_31 1.402(3) . ?
C1_31 C6_31 1.403(3) . ?
C2_31 C3_31 1.399(3) . ?
C2_31 C1_32 1.518(3) . ?
C3_31 C4_31 1.386(3) . ?
C3_31 H3_31 0.9500 . ?
C4_31 C5_31 1.384(3) . ?
C4_31 H4_31 0.9500 . ?
C5_31 C6_31 1.393(3) . ?
C5_31 H5_31 0.9500 . ?
C6_31 C1_33 1.515(3) . ?
C1_32 C2_32 1.535(3) . ?
C1_32 H1_32 1.0000 . ?
C2_32 H2A_32 0.9800 . ?
C2_32 H2B_32 0.9800 . ?
C2_32 H2C_32 0.9800 . ?
C1_33 C2_33 1.530(3) . ?
C1_33 H1A_33 0.9900 . ?
C1_33 H1AB_33 0.9900 . ?
C2_33 H2A_33 0.9800 . ?
C2_33 H2B_33 0.9800 . ?
C2_33 H2C_33 0.9800 . ?
C1_34 C6_34 1.394(3) . ?
C1_34 C2_34 1.408(3) . ?
C2_34 C3_34 1.395(3) . ?
C2_34 C1_35 1.512(3) . ?
C3_34 C4_34 1.386(3) . ?
C3_34 H3_34 0.9500 . ?
C4_34 C5_34 1.381(3) . ?
C4_34 H4_34 0.9500 . ?
C5_34 C6_34 1.402(3) . ?
C5_34 H5_34 0.9500 . ?
C6_34 C1_36 1.510(3) . ?
C1_35 C2_35 1.524(3) . ?
C1_35 H1A_35 0.9900 . ?
C1_35 H1AB_35 0.9900 . ?
C2_35 H2A_35 0.9800 . ?
C2_35 H2B_35 0.9800 . ?
C2_35 H2C_35 0.9800 . ?
C1_36 C2_36 1.527(3) . ?
C1_36 H1A_36 0.9900 . ?
C1_36 H1AB_36 0.9900 . ?
C2_36 H2A_36 0.9800 . ?
C2_36 H2B_36 0.9800 . ?
C2_36 H2C_36 0.9800 . ?

loop_
_twin_individual_id
_twin_individual_mass_fraction_refined
_oxdiff_twin_reflns_isolated
_oxdiff_twin_reflns_overlapped
_twin_individual_twin_lattice_type
_twin_individual_twin_matrix_11
_twin_individual_twin_matrix_12
_twin_individual_twin_matrix_13
_twin_individual_twin_matrix_21
_twin_individual_twin_matrix_22
_twin_individual_twin_matrix_23
_twin_individual_twin_matrix_31
_twin_individual_twin_matrix_32
_twin_individual_twin_matrix_33
1 0.8874 71599 8200 ref 1.0000 0.0000 0.0000 0.0000 1.0000 0.0000 0.0000 0.0000 1.0000
2 0.1126 0 8200 nmt 0.4962 1.2497 -0.2245 -0.0603 -0.6943 -0.1199 -2.4747 2.6095 -0.2630
